data_7107735
loop_
_publ_author_name
'Maria Charalambous'
'Eleni E. Moushi'
'Constantina Papatriantafyllopoulou'
'Wolfgang Wernsdorfer'
'Vassilios Nastopoulos'
'George Christou'
'Anastasios J. Tasiopoulos'

_publ_section_title
;
 A Mn36Ni4 'loop-of-loops-and-supertetrahedra' aggregate possessing a high
 ST = 26 +/- 1 spin ground state
;
_journal_name_full Chem.Commun.
_journal_page_first 5410
_journal_paper_doi 10.1039/c2cc30654a
_journal_volume 48
_journal_year 2012
_chemical_formula_moiety 'C144 H246 Cl10 Mn36 N4 Ni4 O114, 2(C2 H3 N), 12.30(H2 O)'
_chemical_formula_sum 'C148 H276.6 Cl10 Mn36 N6 Ni4 O126.3'
_chemical_formula_weight 6728.33
_space_group_IT_number 15
_symmetry_cell_setting monoclinic
_symmetry_space_group_name_Hall '-I 2ya'
_symmetry_space_group_name_H-M 'I 1 2/a 1'
_atom_sites_solution_hydrogens geom
_atom_sites_solution_primary direct
_atom_sites_solution_secondary difmap
_audit_creation_method SHELXL-97
_cell_angle_alpha 90.00
_cell_angle_beta 103.689(3)
_cell_angle_gamma 90.00
_cell_formula_units_Z 4
_cell_length_a 47.4626(13)
_cell_length_b 14.0486(4)
_cell_length_c 50.1602(11)
_cell_measurement_reflns_used 16413
_cell_measurement_temperature 100(2)
_cell_measurement_theta_max 28.7662
_cell_measurement_theta_min 2.8910
_cell_volume 32495.9(15)
_computing_cell_refinement 'CrysAlis RED (Oxford Diffraction, 2009)'
_computing_data_collection 'CrysAlis CCD (Oxford Diffraction, 2009)'
_computing_data_reduction 'CrysAlis RED (Oxford Diffraction, 2009)'
_computing_molecular_graphics
;ORTEP-3 for Windows (Farrugia, 1997); PLATON (Spek, 1990);
MERCURY (Bruno et al. 2002)
;
_computing_publication_material 'WINGX (Farrugia, 1999)'
_computing_structure_refinement 'SHELXL-97 (Sheldrick, 1997)'
_computing_structure_solution 'SIR92 (Altomare et al., 1994)'
_diffrn_ambient_temperature 100(2)
_diffrn_detector_area_resol_mean 10.4223
_diffrn_measured_fraction_theta_full 0.996
_diffrn_measured_fraction_theta_max 0.996
_diffrn_measurement_device_type 'Oxford Diffraction SuperNova with Atlas detector'
_diffrn_measurement_method '\w scans'
_diffrn_radiation_monochromator mirror
_diffrn_radiation_source 'SuperNova (Mo) X-ray Source'
_diffrn_radiation_type MoK\a
_diffrn_radiation_wavelength 0.71073
_diffrn_reflns_av_R_equivalents 0.0000
_diffrn_reflns_av_sigmaI/netI 0.1639
_diffrn_reflns_limit_h_max 54
_diffrn_reflns_limit_h_min -56
_diffrn_reflns_limit_k_max 16
_diffrn_reflns_limit_k_min 0
_diffrn_reflns_limit_l_max 59
_diffrn_reflns_limit_l_min 0
_diffrn_reflns_number 28529
_diffrn_reflns_theta_full 25.00
_diffrn_reflns_theta_max 25.00
_diffrn_reflns_theta_min 2.93
_exptl_absorpt_coefficient_mu 1.722
_exptl_absorpt_correction_T_max 1.0000
_exptl_absorpt_correction_T_min 0.4759
_exptl_absorpt_correction_type multi-scan
_exptl_absorpt_process_details
;
CrysAlisPro, Oxford Diffraction Ltd.,
Version 1.171.33.66 (release 28-04-2010 CrysAlis171 .NET)
(compiled Apr 28 2010,14:27:37)
Empirical absorption correction using spherical harmonics,
implemented in SCALE3 ABSPACK scaling algorithm.
;
_exptl_crystal_colour purple
_exptl_crystal_density_diffrn 1.375
_exptl_crystal_density_method 'not measured'
_exptl_crystal_description block
_exptl_crystal_F_000 13596
_exptl_crystal_size_max 0.30
_exptl_crystal_size_mid 0.30
_exptl_crystal_size_min 0.20
_refine_diff_density_max 1.577
_refine_diff_density_min -0.487
_refine_diff_density_rms 0.121
_refine_ls_extinction_method none
_refine_ls_goodness_of_fit_ref 0.933
_refine_ls_hydrogen_treatment constr
_refine_ls_matrix_type fullcycle
_refine_ls_number_parameters 1561
_refine_ls_number_reflns 28529
_refine_ls_number_restraints 243
_refine_ls_restrained_S_all 0.956
_refine_ls_R_factor_all 0.1503
_refine_ls_R_factor_gt 0.0725
_refine_ls_shift/su_max 0.001
_refine_ls_shift/su_mean 0.000
_refine_ls_structure_factor_coef Fsqd
_refine_ls_weighting_details 'calc w=1/[\s^2^(Fo^2^)+(0.0793P)^2^] where P=(Fo^2^+2Fc^2^)/3'
_refine_ls_weighting_scheme calc
_refine_ls_wR_factor_gt 0.1702
_refine_ls_wR_factor_ref 0.1851
_reflns_number_gt 11651
_reflns_number_total 28529
_reflns_threshold_expression >2\s(I)
_cod_data_source_file c2cc30654a.txt
_cod_data_source_block MC102
_cod_original_sg_symbol_H-M 'I 2/a'
_cod_original_formula_sum 'C148 H276.60 Cl10 Mn36 N6 Ni4 O126.30'
_cod_database_code 7107735

loop_
_symmetry_equiv_pos_as_xyz
'x, y, z'
'-x+1/2, y, -z'
'x+1/2, y+1/2, z+1/2'
'-x+1, y+1/2, -z+1/2'
'-x, -y, -z'
'x-1/2, -y, z'
'-x+1/2, -y+1/2, -z+1/2'
'x, -y+1/2, z+1/2'

loop_
_atom_site_label
_atom_site_type_symbol
_atom_site_fract_x
_atom_site_fract_y
_atom_site_fract_z
_atom_site_U_iso_or_equiv
_atom_site_adp_type
_atom_site_occupancy
_atom_site_symmetry_multiplicity
_atom_site_calc_flag
_atom_site_refinement_flags
C1 C 0.2290(2) 0.1605(9) 0.9069(2) 0.082(4) Uani 1 1 d U
H1 H 0.2195 0.1898 0.9189 0.098 Uiso 1 1 calc R
C2 C 0.2577(2) 0.1431(10) 0.9156(2) 0.101(4) Uani 1 1 d U
H2 H 0.2681 0.1630 0.9328 0.121 Uiso 1 1 calc R
C3 C 0.2709(2) 0.0956(10) 0.8982(3) 0.094(4) Uani 1 1 d U
H3 H 0.2907 0.0824 0.9038 0.113 Uiso 1 1 calc R
C4 C 0.2559(2) 0.0672(9) 0.8730(2) 0.083(4) Uani 1 1 d U
H4 H 0.2646 0.0354 0.8607 0.100 Uiso 1 1 calc R
C5 C 0.2274(2) 0.0889(8) 0.86708(19) 0.071(3) Uani 1 1 d U
H5 H 0.2161 0.0670 0.8504 0.085 Uiso 1 1 calc R
C6 C 0.02507(18) 0.4943(6) 0.70758(15) 0.048(2) Uani 1 1 d .
H6 H 0.0447 0.4970 0.7077 0.058 Uiso 1 1 calc R
C7 C 0.0046(2) 0.5067(7) 0.68286(16) 0.057(3) Uani 1 1 d .
H7 H 0.0106 0.5164 0.6667 0.068 Uiso 1 1 calc R
C8 C -0.0237(2) 0.5044(6) 0.68252(18) 0.054(3) Uani 1 1 d .
H8 H -0.0378 0.5109 0.6662 0.064 Uiso 1 1 calc R
C9 C -0.03125(19) 0.4921(6) 0.70716(17) 0.052(2) Uani 1 1 d .
H9 H -0.0507 0.4922 0.7079 0.062 Uiso 1 1 calc R
C10 C -0.01020(18) 0.4798(6) 0.73030(15) 0.040(2) Uani 1 1 d .
H10 H -0.0157 0.4715 0.7467 0.048 Uiso 1 1 calc R
C11 C 0.1359(2) -0.0342(7) 1.04303(17) 0.065(3) Uani 1 1 d U
H11A H 0.1373 -0.0464 1.0244 0.078 Uiso 1 1 calc R
H11B H 0.1199 -0.0716 1.0463 0.078 Uiso 1 1 calc R
C12 C 0.1630(2) -0.0662(8) 1.06204(17) 0.076(3) Uani 1 1 d .
H12A H 0.1789 -0.0276 1.0592 0.091 Uiso 1 1 calc R
H12B H 0.1668 -0.1316 1.0577 0.091 Uiso 1 1 calc R
C13 C 0.1620(2) -0.0601(7) 1.09257(17) 0.069(3) Uani 1 1 d .
H13A H 0.1457 -0.0973 1.0954 0.082 Uiso 1 1 calc R
H13B H 0.1796 -0.0876 1.1038 0.082 Uiso 1 1 calc R
C14 C 0.1317(2) 0.3503(9) 1.00034(19) 0.086(4) Uani 1 1 d U
H14A H 0.1216 0.3360 0.9816 0.103 Uiso 1 1 calc R
H14B H 0.1513 0.3261 1.0030 0.103 Uiso 1 1 calc R
C15 C 0.1332(3) 0.4570(10) 1.0038(2) 0.116(5) Uani 1 1 d DU
H15A H 0.1423 0.4833 0.9900 0.139 Uiso 1 1 calc R
H15B H 0.1135 0.4815 1.0000 0.139 Uiso 1 1 calc R
C16 C 0.1489(3) 0.4922(8) 1.03079(19) 0.112(5) Uani 1 1 d DU
H16A H 0.1691 0.4741 1.0335 0.134 Uiso 1 1 calc R
H16B H 0.1481 0.5611 1.0305 0.134 Uiso 1 1 calc R
C17 C 0.07515(17) -0.0193(9) 0.97564(19) 0.059(3) Uani 1 1 d .
C18 C 0.0702(2) -0.1276(9) 0.9737(2) 0.102(4) Uani 1 1 d .
H18A H 0.0886 -0.1594 0.9765 0.153 Uiso 1 1 calc R
H18B H 0.0586 -0.1433 0.9558 0.153 Uiso 1 1 calc R
H18C H 0.0605 -0.1475 0.9875 0.153 Uiso 1 1 calc R
C19 C 0.1528(2) 0.1404(7) 0.98283(17) 0.060(3) Uani 1 1 d U
C20 C 0.17616(18) 0.1255(8) 1.01013(16) 0.080(4) Uani 1 1 d .
H20A H 0.1736 0.1722 1.0233 0.120 Uiso 1 1 calc R
H20B H 0.1951 0.1322 1.0067 0.120 Uiso 1 1 calc R
H20C H 0.1742 0.0630 1.0172 0.120 Uiso 1 1 calc R
C21 C 0.1245(2) -0.0160(7) 0.92731(17) 0.064(3) Uani 1 1 d .
H21A H 0.1083 -0.0604 0.9242 0.077 Uiso 1 1 calc R
H21B H 0.1357 -0.0239 0.9460 0.077 Uiso 1 1 calc R
C22 C 0.1432(2) -0.0356(7) 0.90738(18) 0.067(3) Uani 1 1 d .
H22A H 0.1315 -0.0272 0.8888 0.080 Uiso 1 1 calc R
H22B H 0.1494 -0.1016 0.9093 0.080 Uiso 1 1 calc R
C23 C 0.1697(2) 0.0273(8) 0.91130(18) 0.067(3) Uani 1 1 d .
H23A H 0.1802 0.0253 0.9304 0.081 Uiso 1 1 calc R
H23B H 0.1824 0.0029 0.9003 0.081 Uiso 1 1 calc R
C24 C 0.1720(2) 0.3489(9) 0.9056(2) 0.064(3) Uani 1 1 d U
C25 C 0.1818(2) 0.4481(8) 0.91086(19) 0.079(3) Uani 1 1 d .
H25A H 0.2026 0.4498 0.9163 0.119 Uiso 1 1 calc R
H25B H 0.1740 0.4742 0.9252 0.119 Uiso 1 1 calc R
H25C H 0.1753 0.4850 0.8945 0.119 Uiso 1 1 calc R
C26 C 0.10636(17) 0.2272(6) 0.85668(15) 0.038(2) Uani 1 1 d .
C27 C 0.07717(16) 0.2212(6) 0.83626(15) 0.049(2) Uani 1 1 d .
H27A H 0.0797 0.2313 0.8180 0.074 Uiso 1 1 calc R
H27B H 0.0645 0.2690 0.8405 0.074 Uiso 1 1 calc R
H27C H 0.0689 0.1594 0.8373 0.074 Uiso 1 1 calc R
C28 C 0.15046(19) 0.0249(8) 0.82586(19) 0.057(3) Uani 1 1 d .
C29 C 0.1436(3) -0.0771(8) 0.8176(2) 0.104(4) Uani 1 1 d .
H29A H 0.1385 -0.0818 0.7980 0.157 Uiso 1 1 calc R
H29B H 0.1276 -0.0984 0.8248 0.157 Uiso 1 1 calc R
H29C H 0.1603 -0.1161 0.8249 0.157 Uiso 1 1 calc R
C30 C 0.20228(19) 0.2942(8) 0.83225(19) 0.068(3) Uani 1 1 d U
H30A H 0.2106 0.2818 0.8167 0.081 Uiso 1 1 calc R
H30B H 0.2177 0.2876 0.8488 0.081 Uiso 1 1 calc R
C31 C 0.19157(18) 0.3956(7) 0.83043(17) 0.060(3) Uani 1 1 d U
H31A H 0.1834 0.4086 0.8461 0.072 Uiso 1 1 calc R
H31B H 0.2080 0.4380 0.8316 0.072 Uiso 1 1 calc R
C32 C 0.16916(17) 0.4175(7) 0.80471(16) 0.056(3) Uani 1 1 d U
H32A H 0.1637 0.4840 0.8046 0.067 Uiso 1 1 calc R
H32B H 0.1771 0.4061 0.7889 0.067 Uiso 1 1 calc R
C33 C 0.1537(2) 0.2623(8) 0.74850(18) 0.061(3) Uani 1 1 d U
C34 C 0.1685(2) 0.2469(8) 0.72486(16) 0.078(3) Uani 1 1 d .
H34A H 0.1844 0.2034 0.7305 0.117 Uiso 1 1 calc R
H34B H 0.1756 0.3067 0.7199 0.117 Uiso 1 1 calc R
H34C H 0.1548 0.2211 0.7094 0.117 Uiso 1 1 calc R
C35 C 0.09187(17) 0.1670(6) 0.76686(15) 0.045(2) Uani 1 1 d .
H35A H 0.0913 0.1093 0.7773 0.054 Uiso 1 1 calc R
H35B H 0.1023 0.1531 0.7528 0.054 Uiso 1 1 calc R
C36 C 0.06172(17) 0.1968(6) 0.75352(15) 0.044(2) Uani 1 1 d .
H36A H 0.0514 0.2087 0.7677 0.052 Uiso 1 1 calc R
H36B H 0.0521 0.1445 0.7424 0.052 Uiso 1 1 calc R
C37 C 0.05970(18) 0.2843(6) 0.73573(15) 0.044(2) Uani 1 1 d .
H37A H 0.0694 0.2716 0.7211 0.053 Uiso 1 1 calc R
H37B H 0.0394 0.2969 0.7273 0.053 Uiso 1 1 calc R
C38 C 0.1002(2) 0.5693(7) 0.75797(16) 0.044(2) Uani 1 1 d U
C39 C 0.1125(2) 0.6576(8) 0.7511(2) 0.096(4) Uani 1 1 d U
H39A H 0.1097 0.6619 0.7315 0.144 Uiso 1 1 calc R
H39B H 0.1328 0.6593 0.7596 0.144 Uiso 1 1 calc R
H39C H 0.1030 0.7102 0.7575 0.144 Uiso 1 1 calc R
C40 C 0.08563(17) 0.4563(6) 0.82790(15) 0.039(2) Uani 1 1 d .
C41 C 0.11514(16) 0.4610(7) 0.84646(15) 0.056(3) Uani 1 1 d .
H41A H 0.1266 0.5070 0.8396 0.084 Uiso 1 1 calc R
H41B H 0.1242 0.3996 0.8473 0.084 Uiso 1 1 calc R
H41C H 0.1136 0.4793 0.8645 0.084 Uiso 1 1 calc R
C42 C 0.00962(17) 0.3469(7) 0.79667(15) 0.040(2) Uani 1 1 d .
C43 C -0.00449(18) 0.2530(7) 0.79858(16) 0.055(3) Uani 1 1 d .
H43A H -0.0083 0.2462 0.8164 0.082 Uiso 1 1 calc R
H43B H 0.0082 0.2028 0.7956 0.082 Uiso 1 1 calc R
H43C H -0.0224 0.2496 0.7849 0.082 Uiso 1 1 calc R
C44 C 0.02145(18) 0.6494(6) 0.77238(15) 0.045(2) Uani 1 1 d .
H44A H 0.0010 0.6641 0.7697 0.053 Uiso 1 1 calc R
H44B H 0.0257 0.6466 0.7544 0.053 Uiso 1 1 calc R
C45 C 0.0387(2) 0.7284(6) 0.78830(15) 0.054(3) Uani 1 1 d U
H45A H 0.0359 0.7857 0.7772 0.065 Uiso 1 1 calc R
H45B H 0.0591 0.7121 0.7922 0.065 Uiso 1 1 calc R
C46 C 0.0301(2) 0.7483(6) 0.81529(17) 0.058(3) Uani 1 1 d U
H46A H 0.0416 0.8006 0.8248 0.070 Uiso 1 1 calc R
H46B H 0.0098 0.7660 0.8117 0.070 Uiso 1 1 calc R
C47 C -0.0353(2) 0.6351(7) 0.82554(17) 0.049(2) Uani 1 1 d U
C48 C -0.06826(18) 0.6313(7) 0.81828(16) 0.057(3) Uani 1 1 d U
H48A H -0.0749 0.5950 0.8018 0.085 Uiso 1 1 calc R
H48B H -0.0759 0.6947 0.8155 0.085 Uiso 1 1 calc R
H48C H -0.0748 0.6016 0.8330 0.085 Uiso 1 1 calc R
C49 C 0.0175(2) 0.5765(9) 0.91764(17) 0.071(3) Uani 1 1 d .
C50 C 0.0068(2) 0.5817(9) 0.94411(19) 0.102(4) Uani 1 1 d U
H50A H 0.0117 0.5237 0.9543 0.153 Uiso 1 1 calc R
H50B H -0.0138 0.5901 0.9396 0.153 Uiso 1 1 calc R
H50C H 0.0159 0.6345 0.9550 0.153 Uiso 1 1 calc R
C51 C 0.0859(2) 0.6393(7) 0.91140(16) 0.061(3) Uani 1 1 d .
H51A H 0.0747 0.6396 0.9253 0.073 Uiso 1 1 calc R
H51B H 0.0918 0.7043 0.9091 0.073 Uiso 1 1 calc R
C52 C 0.1120(2) 0.5806(8) 0.92119(18) 0.071(3) Uani 1 1 d U
H52A H 0.1241 0.6102 0.9374 0.085 Uiso 1 1 calc R
H52B H 0.1230 0.5793 0.9072 0.085 Uiso 1 1 calc R
C53 C 0.1054(2) 0.4773(8) 0.92824(16) 0.070(3) Uani 1 1 d U
H53A H 0.1235 0.4442 0.9356 0.084 Uiso 1 1 calc R
H53B H 0.0944 0.4780 0.9422 0.084 Uiso 1 1 calc R
C54 C 0.0140(2) 0.3205(7) 0.87821(16) 0.056(3) Uani 1 1 d .
H54A H 0.0021 0.3425 0.8608 0.067 Uiso 1 1 calc R
H54B H 0.0072 0.3514 0.8928 0.067 Uiso 1 1 calc R
C55 C 0.0105(2) 0.2157(7) 0.88030(15) 0.057(3) Uani 1 1 d .
H55A H 0.0172 0.1847 0.8656 0.069 Uiso 1 1 calc R
H55B H -0.0099 0.2009 0.8779 0.069 Uiso 1 1 calc R
C56 C 0.0273(2) 0.1766(7) 0.90774(15) 0.059(3) Uani 1 1 d .
H56A H 0.0227 0.2137 0.9224 0.071 Uiso 1 1 calc R
H56B H 0.0214 0.1114 0.9097 0.071 Uiso 1 1 calc R
C57 C 0.0602(2) 0.2958(8) 0.96493(17) 0.062(3) Uani 1 1 d .
C58 C 0.0441(2) 0.3430(8) 0.98436(18) 0.090(3) Uani 1 1 d U
H58A H 0.0568 0.3483 1.0023 0.135 Uiso 1 1 calc R
H58B H 0.0275 0.3051 0.9854 0.135 Uiso 1 1 calc R
H58C H 0.0378 0.4053 0.9776 0.135 Uiso 1 1 calc R
C59 C 0.0204(3) 0.8521(8) 0.88172(17) 0.064(3) Uani 1 1 d U
C60 C 0.0349(2) 0.9462(7) 0.88906(18) 0.083(4) Uani 1 1 d .
H60A H 0.0402 0.9530 0.9087 0.124 Uiso 1 1 calc R
H60B H 0.0219 0.9964 0.8812 0.124 Uiso 1 1 calc R
H60C H 0.0520 0.9494 0.8820 0.124 Uiso 1 1 calc R
C61 C 0.1180(2) 0.0511(7) 1.17619(19) 0.068(3) Uani 1 1 d .
H61A H 0.1347 0.0457 1.1916 0.081 Uiso 1 1 calc R
H61B H 0.1117 -0.0128 1.1703 0.081 Uiso 1 1 calc R
C62 C 0.09447(19) 0.1008(8) 1.18525(17) 0.071(3) Uani 1 1 d .
H62A H 0.1016 0.1629 1.1922 0.085 Uiso 1 1 calc R
H62B H 0.0902 0.0653 1.2004 0.085 Uiso 1 1 calc R
C63 C -0.06670(18) 0.8855(6) 0.83609(16) 0.052(2) Uani 1 1 d U
H63A H -0.0521 0.8601 0.8274 0.062 Uiso 1 1 calc R
H63B H -0.0599 0.9469 0.8439 0.062 Uiso 1 1 calc R
C64 C -0.0459(3) 0.4966(8) 0.8823(2) 0.085(4) Uani 1 1 d DU
H64A H -0.0338 0.4797 0.9001 0.103 Uiso 1 1 calc R
H64B H -0.0334 0.5005 0.8696 0.103 Uiso 1 1 calc R
C65 C -0.0664(3) 0.4204(9) 0.8735(3) 0.114(5) Uani 1 1 d DU
H65A H -0.0557 0.3624 0.8723 0.137 Uiso 1 1 calc R
H65B H -0.0778 0.4350 0.8552 0.137 Uiso 1 1 calc R
C66 C 0.0867(3) 0.5973(8) 1.1083(2) 0.106(4) Uani 1 1 d U
H66A H 0.0755 0.6116 1.0899 0.128 Uiso 1 1 calc R
H66B H 0.0986 0.6525 1.1150 0.128 Uiso 1 1 calc R
C67 C 0.0085(2) 0.1639(9) 1.05713(19) 0.090(3) Uani 1 1 d U
H67A H -0.0093 0.1883 1.0608 0.109 Uiso 1 1 calc R
H67B H 0.0104 0.0980 1.0630 0.109 Uiso 1 1 calc R
C68 C 0.0060(2) 0.1677(10) 1.0266(2) 0.104(4) Uani 1 1 d U
H68A H 0.0050 0.2335 1.0206 0.125 Uiso 1 1 calc R
H68B H -0.0117 0.1363 1.0171 0.125 Uiso 1 1 calc R
C69 C 0.0325(2) 0.1182(9) 1.0187(2) 0.093(4) Uani 1 1 d U
H69A H 0.0339 0.0531 1.0254 0.112 Uiso 1 1 calc R
H69B H 0.0292 0.1162 0.9989 0.112 Uiso 1 1 calc R
C70 C 0.2004(3) 0.4432(9) 1.1434(2) 0.104(4) Uani 1 1 d DU
H70A H 0.1939 0.4677 1.1590 0.124 Uiso 1 1 calc R
H70B H 0.2112 0.4936 1.1371 0.124 Uiso 1 1 calc R
C71 C 0.2199(3) 0.3649(10) 1.1527(3) 0.116(5) Uani 1 1 d DU
H71A H 0.2347 0.3879 1.1681 0.140 Uiso 1 1 calc R
H71B H 0.2295 0.3509 1.1381 0.140 Uiso 1 1 calc R
C72 C 0.2094(2) 0.2727(9) 1.1612(2) 0.093(4) Uani 1 1 d U
H72A H 0.2252 0.2274 1.1641 0.112 Uiso 1 1 calc R
H72B H 0.2045 0.2820 1.1788 0.112 Uiso 1 1 calc R
C73 C 0.9294(2) 0.3883(8) 0.7981(2) 0.092(4) Uani 1 1 d .
H73A H 0.9109 0.3954 0.8027 0.139 Uiso 1 1 calc R
H73B H 0.9430 0.4322 0.8088 0.139 Uiso 1 1 calc R
H73C H 0.9363 0.3244 0.8021 0.139 Uiso 1 1 calc R
C74 C 0.9261(2) 0.4080(8) 0.7687(3) 0.080(3) Uani 1 1 d .
N1 N 0.21403(16) 0.1380(6) 0.88259(15) 0.066(2) Uani 1 1 d U
N2 N 0.01745(14) 0.4790(5) 0.73087(11) 0.0415(18) Uani 1 1 d .
N3 N 0.9225(2) 0.4203(7) 0.7458(2) 0.097(3) Uani 1 1 d .
O1 O 0.12965(12) 0.0646(4) 1.04562(10) 0.0532(16) Uani 1 1 d U
O2 O 0.15920(11) 0.0360(5) 1.10124(10) 0.0506(16) Uani 1 1 d .
O3 O 0.11775(12) 0.3005(4) 1.01853(10) 0.0578(16) Uani 1 1 d U
O4 O 0.13888(15) 0.4602(5) 1.05362(11) 0.073(2) Uani 1 1 d .
O5 O 0.08133(12) 0.0216(5) 0.99865(11) 0.0630(19) Uani 1 1 d .
O6 O 0.07481(12) 0.0233(4) 0.95280(10) 0.0565(17) Uani 1 1 d .
O7 O 0.12661(13) 0.1282(5) 0.98338(10) 0.0562(18) Uani 1 1 d U
O8 O 0.16240(12) 0.1605(4) 0.96214(10) 0.0589(18) Uani 1 1 d U
O9 O 0.11387(13) 0.0795(4) 0.92316(10) 0.0564(17) Uani 1 1 d .
O10 O 0.16243(12) 0.1233(5) 0.90371(10) 0.0597(18) Uani 1 1 d .
O11 O 0.15750(14) 0.3117(5) 0.92155(11) 0.0675(19) Uani 1 1 d U
O12 O 0.17859(12) 0.3069(5) 0.88544(12) 0.0625(18) Uani 1 1 d .
O13 O 0.10680(12) 0.2394(4) 0.88167(10) 0.0564(17) Uani 1 1 d .
O14 O 0.12874(11) 0.2120(4) 0.84813(9) 0.0445(15) Uani 1 1 d .
O15 O 0.16255(13) 0.0458(5) 0.85064(11) 0.0629(18) Uani 1 1 d .
O16 O 0.14269(12) 0.0880(5) 0.80629(10) 0.0560(17) Uani 1 1 d .
O17 O 0.18116(13) 0.2248(5) 0.83268(10) 0.0577(17) Uani 1 1 d .
O18 O 0.14376(10) 0.3582(4) 0.80295(9) 0.0462(15) Uani 1 1 d U
O19 O 0.16362(11) 0.2148(5) 0.77049(11) 0.0543(17) Uani 1 1 d U
O20 O 0.13381(13) 0.3214(5) 0.74408(10) 0.0543(17) Uani 1 1 d .
O21 O 0.10692(11) 0.2399(4) 0.78470(10) 0.0427(14) Uani 1 1 d .
O22 O 0.07224(10) 0.3676(4) 0.75034(9) 0.0379(14) Uani 1 1 d .
O23 O 0.11707(12) 0.4983(5) 0.76421(10) 0.0526(16) Uani 1 1 d .
O24 O 0.07346(13) 0.5680(4) 0.75693(10) 0.0477(15) Uani 1 1 d .
O25 O 0.08327(10) 0.4395(4) 0.80216(9) 0.0425(15) Uani 1 1 d .
O26 O 0.06483(12) 0.4753(4) 0.83761(9) 0.0481(16) Uani 1 1 d .
O27 O 0.02501(11) 0.3529(4) 0.77887(10) 0.0439(15) Uani 1 1 d .
O28 O 0.00579(11) 0.4119(4) 0.81278(10) 0.0455(15) Uani 1 1 d U
O29 O 0.02667(10) 0.5587(4) 0.78480(9) 0.0397(14) Uani 1 1 d .
O30 O 0.03514(11) 0.6643(4) 0.83205(10) 0.0480(15) Uani 1 1 d .
O31 O -0.02288(11) 0.5928(4) 0.81027(9) 0.0443(15) Uani 1 1 d U
O32 O -0.02228(12) 0.6800(4) 0.84769(10) 0.0480(15) Uani 1 1 d .
O33 O 0.00939(13) 0.6464(4) 0.90068(10) 0.0633(19) Uani 1 1 d .
O34 O 0.03262(13) 0.5102(5) 0.91516(10) 0.0590(18) Uani 1 1 d .
O35 O 0.06746(12) 0.6068(4) 0.88583(9) 0.0568(17) Uani 1 1 d .
O36 O 0.08924(12) 0.4266(4) 0.90449(9) 0.0551(17) Uani 1 1 d U
O37 O 0.04405(13) 0.3483(4) 0.88012(9) 0.0489(16) Uani 1 1 d U
O38 O 0.05763(15) 0.1794(4) 0.91015(10) 0.0611(18) Uani 1 1 d U
O39 O 0.05930(13) 0.3404(5) 0.94351(11) 0.0619(18) Uani 1 1 d U
O40 O 0.07190(13) 0.2128(5) 0.97112(10) 0.0599(18) Uani 1 1 d .
O41 O 0.03485(14) 0.7860(5) 0.87489(11) 0.0658(19) Uani 1 1 d .
O42 O -0.00622(16) 0.8456(5) 0.88241(11) 0.070(2) Uani 1 1 d U
O43 O 0.12649(11) 0.0980(4) 1.15458(9) 0.0485(15) Uani 1 1 d .
O44 O -0.06970(11) 0.8237(4) 0.85731(9) 0.0472(15) Uani 1 1 d U
O45 O -0.05747(14) 0.5872(5) 0.88444(10) 0.0666(19) Uani 1 1 d U
O46 O 0.10492(15) 0.5186(5) 1.10714(11) 0.075(2) Uani 1 1 d U
O47 O 0.03189(13) 0.2157(5) 1.07287(10) 0.070(2) Uani 1 1 d .
O48 O 0.05895(13) 0.1656(5) 1.02977(10) 0.0623(18) Uani 1 1 d U
O49 O 0.17585(17) 0.4230(5) 1.12243(12) 0.086(2) Uani 1 1 d U
O50 O 0.18567(13) 0.2323(5) 1.14343(11) 0.0638(19) Uani 1 1 d U
O51 O 0.10775(12) 0.2515(4) 0.93482(10) 0.0596(18) Uani 1 1 d .
O52 O 0.02025(11) 0.5300(4) 0.85799(9) 0.0467(15) Uani 1 1 d .
O53 O 0.08110(12) 0.2653(4) 1.10236(9) 0.0509(16) Uani 1 1 d .
O54 O 0.10731(12) 0.2160(4) 1.05906(9) 0.0499(16) Uani 1 1 d .
O55 O 0.12752(13) 0.3719(4) 1.09352(10) 0.0591(17) Uani 1 1 d .
O56 O 0.13641(12) 0.1882(4) 1.11370(9) 0.0507(16) Uani 1 1 d .
O57 O 0.16306(11) 0.6663(3) 1.09464(9) 0.0369(13) Uani 1 1 d U
Mn1 Mn 0.09954(3) 0.15584(11) 1.01576(2) 0.0570(4) Uani 1 1 d U
Mn2 Mn 0.09147(3) 0.14126(11) 0.94636(2) 0.0570(4) Uani 1 1 d .
Mn3 Mn 0.07523(3) 0.29790(11) 0.90800(2) 0.0563(4) Uani 1 1 d .
Mn4 Mn 0.05488(3) 0.48197(10) 0.88195(2) 0.0517(4) Uani 1 1 d .
Mn5 Mn 0.02399(3) 0.65814(10) 0.86696(2) 0.0530(4) Uani 1 1 d .
Mn6 Mn -0.03773(3) 0.73180(11) 0.88457(2) 0.0579(4) Uani 1 1 d .
Mn7 Mn 0.06887(3) 0.21376(11) 1.06568(2) 0.0554(4) Uani 1 1 d .
Mn8 Mn 0.14561(4) 0.51256(12) 1.09449(3) 0.0886(6) Uani 1 1 d .
Mn9 Mn 0.09202(3) 0.39522(11) 1.10465(2) 0.0605(4) Uani 1 1 d .
Mn10 Mn 0.12311(3) 0.33795(11) 1.05521(2) 0.0622(4) Uani 1 1 d .
Mn11 Mn 0.15739(3) 0.30506(11) 1.11883(2) 0.0594(4) Uani 1 1 d .
Mn12 Mn 0.13316(3) 0.12300(10) 1.07935(2) 0.0483(4) Uani 1 1 d .
Mn13 Mn 0.10301(3) 0.18075(10) 1.12910(2) 0.0458(4) Uani 1 1 d .
Mn14 Mn 0.16601(3) 0.09527(11) 1.14166(2) 0.0562(4) Uani 1 1 d .
Mn15 Mn 0.13750(3) 0.19098(11) 0.92029(2) 0.0593(4) Uani 1 1 d .
Mn16 Mn 0.14591(3) 0.22332(11) 0.80652(2) 0.0486(4) Uani 1 1 d .
Mn17 Mn 0.10924(3) 0.36861(10) 0.77296(2) 0.0419(3) Uani 1 1 d .
Mn18 Mn 0.02147(3) 0.53880(10) 0.82003(2) 0.0435(4) Uani 1 1 d .
Ni1 Ni 0.17122(2) 0.17569(10) 0.86870(2) 0.0573(4) Uani 1 1 d .
Ni2 Ni 0.04837(2) 0.46072(8) 0.767923(18) 0.0395(3) Uani 1 1 d .
Cl1 Cl 0.12634(5) 0.34348(18) 1.15430(4) 0.0618(7) Uani 1 1 d .
Cl2 Cl 0.08591(5) 0.04653(18) 1.09015(4) 0.0553(6) Uani 1 1 d .
Cl3 Cl 0.17361(5) 0.25244(19) 1.07331(4) 0.0672(7) Uani 1 1 d .
Cl4 Cl 0.06903(6) 0.4007(2) 1.05212(4) 0.0798(9) Uani 1 1 d .
Cl5 Cl 0.19759(6) 0.0002(3) 1.17367(5) 0.0957(11) Uani 1 1 d .
O58A O 0.2032(3) 0.3698(12) 0.9827(3) 0.120(5) Uani 0.52 1 d PU
O58B O 0.2318(4) 0.3050(17) 0.9694(4) 0.171(8) Uani 0.48 1 d PU
O59 O 0.1793(3) 0.5250(12) 0.7391(3) 0.140(5) Uani 0.60 1 d PU
O60 O 0.2446(14) 0.741(6) 0.7601(13) 0.16(3) Uani 0.15 1 d PU
O61 O 0.9309(3) 0.1680(12) 0.8409(3) 0.194(7) Uani 0.70 1 d PU
O62 O 0.9692(4) 0.0204(15) 0.8896(4) 0.152(7) Uani 0.50 1 d P
O63 O 0.9090(5) 0.3453(17) 0.9641(5) 0.195(9) Uani 0.50 1 d PU
O64 O 0.9671(5) 0.2080(18) 0.9409(5) 0.142(8) Uani 0.40 1 d PU
O65 O 0.7717(5) 0.543(2) 0.9186(5) 0.229(11) Uani 0.50 1 d PU
O66 O 0.1400(6) 0.778(2) 0.6877(6) 0.131(10) Uani 0.30 1 d PU
O67 O 0.1697(5) 0.9118(19) 0.7515(5) 0.164(9) Uani 0.40 1 d PU
O68 O 0.9104(4) 0.4132(18) 0.6535(4) 0.191(9) Uani 0.50 1 d PU
O69 O 0.1062(3) 0.7324(11) 0.8502(3) 0.140(5) Uani 0.60 1 d PU

loop_
_atom_site_aniso_label
_atom_site_aniso_U_11
_atom_site_aniso_U_22
_atom_site_aniso_U_33
_atom_site_aniso_U_23
_atom_site_aniso_U_13
_atom_site_aniso_U_12
C1 0.060(6) 0.137(11) 0.043(6) -0.009(7) -0.001(5) 0.027(7)
C2 0.064(6) 0.159(13) 0.078(8) -0.012(9) 0.011(6) 0.009(8)
C3 0.057(7) 0.133(12) 0.094(8) 0.014(9) 0.023(6) 0.011(7)
C4 0.060(6) 0.113(11) 0.080(7) 0.010(7) 0.022(6) 0.002(7)
C5 0.065(6) 0.101(9) 0.048(6) 0.010(6) 0.016(5) 0.024(6)
C6 0.061(6) 0.065(7) 0.020(4) -0.001(4) 0.014(4) 0.013(5)
C7 0.084(7) 0.070(7) 0.019(5) 0.001(5) 0.017(5) 0.028(6)
C8 0.065(6) 0.051(6) 0.037(5) -0.012(5) -0.005(5) 0.006(6)
C9 0.063(6) 0.047(6) 0.040(5) -0.005(5) 0.004(5) 0.020(5)
C10 0.050(5) 0.048(6) 0.022(4) 0.004(4) 0.008(4) 0.004(5)
C11 0.085(7) 0.071(7) 0.036(5) -0.004(5) 0.009(5) 0.013(6)
C12 0.102(8) 0.082(8) 0.038(6) -0.004(5) 0.003(5) 0.050(7)
C13 0.095(8) 0.074(8) 0.036(5) 0.019(6) 0.014(5) 0.028(7)
C14 0.125(9) 0.105(10) 0.040(6) 0.001(7) 0.040(6) 0.001(8)
C15 0.191(14) 0.115(12) 0.055(8) 0.030(8) 0.057(8) 0.012(11)
C16 0.225(15) 0.079(9) 0.046(7) 0.004(7) 0.063(8) -0.009(9)
C17 0.034(5) 0.108(10) 0.037(6) 0.012(6) 0.012(4) 0.016(6)
C18 0.123(10) 0.127(12) 0.056(7) -0.003(8) 0.024(7) -0.057(9)
C19 0.082(6) 0.068(7) 0.023(5) 0.001(5) 0.000(5) 0.029(6)
C20 0.067(6) 0.143(11) 0.030(5) 0.012(6) 0.010(5) 0.042(7)
C21 0.104(8) 0.051(7) 0.044(6) 0.005(5) 0.032(5) 0.036(6)
C22 0.098(8) 0.062(7) 0.046(6) 0.003(5) 0.028(6) 0.043(7)
C23 0.082(8) 0.086(9) 0.039(5) 0.009(6) 0.024(5) 0.042(7)
C24 0.062(7) 0.088(9) 0.034(6) -0.006(6) -0.003(5) 0.026(6)
C25 0.090(8) 0.098(10) 0.049(6) -0.020(7) 0.014(6) 0.004(7)
C26 0.043(5) 0.051(6) 0.023(4) 0.004(4) 0.012(4) 0.015(5)
C27 0.048(5) 0.073(7) 0.029(5) 0.006(5) 0.016(4) 0.003(5)
C28 0.061(6) 0.076(8) 0.040(6) -0.001(6) 0.021(5) 0.016(6)
C29 0.167(12) 0.082(10) 0.056(7) -0.008(7) 0.009(7) 0.005(9)
C30 0.039(6) 0.114(8) 0.046(6) 0.004(6) 0.002(5) 0.014(7)
C31 0.051(6) 0.079(7) 0.049(6) 0.003(6) 0.009(5) -0.016(5)
C32 0.052(5) 0.078(7) 0.031(5) 0.007(5) -0.002(4) 0.001(5)
C33 0.055(6) 0.093(9) 0.033(5) -0.008(5) 0.006(5) 0.004(6)
C34 0.077(7) 0.129(10) 0.030(5) -0.012(6) 0.019(5) 0.024(7)
C35 0.054(6) 0.055(6) 0.032(5) 0.004(5) 0.019(4) 0.003(5)
C36 0.062(6) 0.047(6) 0.023(4) -0.012(4) 0.013(4) 0.002(5)
C37 0.056(5) 0.060(7) 0.020(4) -0.005(5) 0.014(4) 0.009(5)
C38 0.047(6) 0.055(7) 0.031(5) 0.011(5) 0.011(4) -0.001(5)
C39 0.074(7) 0.086(8) 0.133(10) 0.047(8) 0.032(7) 0.002(7)
C40 0.046(5) 0.051(6) 0.020(4) -0.003(4) 0.009(4) 0.015(5)
C41 0.053(6) 0.087(8) 0.026(5) -0.002(5) 0.008(4) 0.008(6)
C42 0.046(5) 0.056(7) 0.018(4) 0.013(4) 0.007(4) 0.007(5)
C43 0.071(6) 0.071(7) 0.028(5) 0.001(5) 0.022(4) -0.010(6)
C44 0.066(6) 0.044(6) 0.023(4) 0.005(4) 0.008(4) 0.008(5)
C45 0.091(7) 0.043(6) 0.032(5) 0.003(5) 0.021(5) 0.006(6)
C46 0.091(7) 0.037(6) 0.046(5) -0.002(5) 0.014(5) 0.004(5)
C47 0.070(5) 0.058(7) 0.022(5) 0.014(5) 0.015(4) 0.016(5)
C48 0.081(6) 0.061(7) 0.029(5) 0.000(5) 0.013(5) 0.007(6)
C49 0.088(8) 0.104(10) 0.023(5) 0.010(6) 0.018(5) 0.047(7)
C50 0.132(7) 0.125(8) 0.058(6) 0.015(6) 0.043(6) 0.071(7)
C51 0.090(7) 0.065(7) 0.028(5) -0.007(5) 0.013(5) 0.005(6)
C52 0.092(8) 0.086(7) 0.029(5) -0.006(5) 0.002(5) 0.036(7)
C53 0.082(7) 0.096(7) 0.025(5) -0.017(5) -0.005(5) 0.031(7)
C54 0.081(7) 0.060(7) 0.028(5) 0.007(5) 0.019(5) 0.030(6)
C55 0.075(6) 0.071(8) 0.023(5) 0.001(5) 0.005(4) 0.021(6)
C56 0.097(8) 0.059(7) 0.021(4) 0.004(4) 0.011(5) 0.033(6)
C57 0.092(8) 0.072(8) 0.028(5) -0.007(5) 0.026(5) 0.032(7)
C58 0.107(7) 0.126(8) 0.041(5) 0.002(5) 0.027(5) 0.065(6)
C59 0.096(7) 0.071(8) 0.016(5) -0.007(5) -0.008(5) 0.034(8)
C60 0.133(10) 0.056(7) 0.042(6) -0.021(6) -0.013(6) 0.029(7)
C61 0.062(6) 0.081(8) 0.060(6) 0.031(6) 0.015(5) -0.001(6)
C62 0.057(6) 0.120(10) 0.032(5) 0.030(6) 0.004(5) -0.003(7)
C63 0.059(6) 0.053(6) 0.043(5) 0.003(5) 0.012(5) 0.006(5)
C64 0.145(11) 0.072(8) 0.048(6) 0.017(6) 0.041(7) 0.058(7)
C65 0.202(15) 0.064(9) 0.097(10) 0.006(8) 0.077(10) 0.044(8)
C66 0.193(13) 0.074(9) 0.071(8) 0.009(7) 0.069(9) 0.032(8)
C67 0.084(6) 0.135(7) 0.054(5) -0.025(5) 0.019(5) 0.015(6)
C68 0.099(6) 0.160(8) 0.057(5) -0.027(6) 0.026(5) 0.023(6)
C69 0.090(6) 0.135(7) 0.058(5) -0.021(5) 0.023(5) 0.022(6)
C70 0.127(10) 0.102(11) 0.080(9) -0.004(8) 0.020(7) -0.008(10)
C71 0.109(11) 0.097(10) 0.130(12) -0.016(9) 0.003(9) 0.000(9)
C72 0.073(7) 0.116(10) 0.083(8) 0.004(8) 0.002(6) -0.009(7)
C73 0.096(8) 0.112(11) 0.068(8) -0.010(7) 0.017(7) -0.012(8)
C74 0.111(9) 0.070(9) 0.070(8) -0.004(7) 0.040(8) 0.003(7)
N1 0.067(5) 0.100(7) 0.034(4) 0.005(5) 0.017(4) 0.021(5)
N2 0.051(4) 0.059(5) 0.012(3) 0.004(3) 0.002(3) 0.013(4)
N3 0.121(8) 0.094(8) 0.089(7) 0.018(7) 0.047(7) -0.006(6)
O1 0.072(4) 0.063(4) 0.024(3) 0.001(3) 0.009(3) 0.028(4)
O2 0.058(4) 0.064(4) 0.030(3) 0.009(3) 0.011(3) 0.018(3)
O3 0.080(3) 0.068(3) 0.030(3) 0.007(3) 0.021(2) 0.023(3)
O4 0.138(6) 0.060(5) 0.028(3) 0.001(3) 0.034(4) 0.010(4)
O5 0.071(4) 0.095(5) 0.025(3) 0.000(4) 0.015(3) 0.025(4)
O6 0.074(4) 0.074(5) 0.019(3) 0.005(3) 0.006(3) 0.020(4)
O7 0.063(4) 0.078(5) 0.023(3) 0.003(3) 0.000(3) 0.034(4)
O8 0.078(4) 0.082(5) 0.017(3) 0.006(3) 0.012(3) 0.033(4)
O9 0.089(4) 0.063(5) 0.018(3) 0.003(3) 0.014(3) 0.027(4)
O10 0.076(4) 0.082(5) 0.024(3) 0.009(3) 0.019(3) 0.022(4)
O11 0.092(4) 0.090(5) 0.019(3) 0.001(3) 0.010(3) 0.025(4)
O12 0.056(4) 0.093(5) 0.039(4) 0.011(4) 0.010(3) 0.007(4)
O13 0.074(4) 0.078(5) 0.018(3) -0.001(3) 0.012(3) 0.035(4)
O14 0.051(3) 0.066(4) 0.018(3) 0.003(3) 0.010(3) 0.013(3)
O15 0.078(4) 0.080(5) 0.032(3) 0.005(4) 0.015(3) 0.026(4)
O16 0.073(4) 0.075(5) 0.020(3) -0.004(3) 0.012(3) 0.012(4)
O17 0.061(4) 0.083(5) 0.027(3) -0.003(3) 0.007(3) 0.005(4)
O18 0.042(3) 0.083(5) 0.014(3) -0.003(3) 0.006(2) -0.007(3)
O19 0.050(3) 0.081(5) 0.033(3) 0.003(3) 0.010(3) 0.012(3)
O20 0.056(4) 0.088(5) 0.021(3) 0.004(3) 0.013(3) 0.007(4)
O21 0.051(3) 0.048(4) 0.027(3) -0.006(3) 0.007(3) 0.008(3)
O22 0.050(3) 0.051(4) 0.015(3) -0.001(3) 0.012(2) 0.006(3)
O23 0.058(4) 0.069(5) 0.025(3) -0.001(3) -0.002(3) 0.001(4)
O24 0.063(4) 0.058(4) 0.022(3) 0.007(3) 0.010(3) -0.003(3)
O25 0.047(3) 0.062(4) 0.019(3) -0.002(3) 0.011(2) 0.006(3)
O26 0.063(4) 0.063(4) 0.017(3) 0.003(3) 0.006(3) 0.025(3)
O27 0.050(3) 0.057(4) 0.024(3) 0.003(3) 0.007(3) -0.003(3)
O28 0.072(4) 0.052(4) 0.019(3) 0.001(3) 0.025(3) 0.015(3)
O29 0.054(3) 0.048(4) 0.017(3) 0.005(3) 0.007(2) 0.006(3)
O30 0.068(4) 0.048(4) 0.029(3) 0.007(3) 0.014(3) 0.011(3)
O31 0.067(4) 0.053(4) 0.016(3) 0.002(3) 0.015(3) 0.015(3)
O32 0.068(4) 0.057(4) 0.020(3) 0.007(3) 0.012(3) 0.019(3)
O33 0.098(5) 0.066(5) 0.023(3) 0.005(3) 0.010(3) 0.045(4)
O34 0.086(5) 0.073(5) 0.021(3) 0.008(3) 0.017(3) 0.042(4)
O35 0.081(4) 0.070(5) 0.014(3) -0.003(3) 0.001(3) 0.028(4)
O36 0.073(4) 0.068(4) 0.019(3) -0.012(3) 0.000(3) 0.032(3)
O37 0.072(4) 0.062(4) 0.016(3) 0.005(3) 0.016(3) 0.029(3)
O38 0.098(5) 0.063(4) 0.017(3) 0.002(3) 0.003(3) 0.036(4)
O39 0.085(4) 0.075(4) 0.024(3) 0.003(3) 0.009(3) 0.030(3)
O40 0.086(4) 0.074(5) 0.020(3) 0.006(3) 0.014(3) 0.046(4)
O41 0.090(5) 0.072(5) 0.031(3) 0.002(3) 0.006(3) 0.031(4)
O42 0.112(5) 0.068(5) 0.025(3) -0.006(3) 0.002(4) 0.038(5)
O43 0.067(4) 0.059(4) 0.018(3) 0.004(3) 0.009(3) 0.012(3)
O44 0.070(4) 0.057(4) 0.018(3) 0.008(3) 0.016(3) 0.021(3)
O45 0.116(5) 0.066(4) 0.022(3) 0.006(3) 0.024(3) 0.036(4)
O46 0.128(6) 0.070(5) 0.038(4) 0.002(4) 0.039(4) 0.021(4)
O47 0.071(4) 0.114(6) 0.020(3) -0.009(4) 0.003(3) 0.043(4)
O48 0.066(4) 0.096(5) 0.024(3) -0.009(3) 0.010(3) 0.031(4)
O49 0.129(6) 0.092(6) 0.039(4) -0.013(4) 0.027(4) -0.010(5)
O50 0.068(4) 0.095(5) 0.028(3) -0.008(3) 0.011(3) -0.005(4)
O51 0.082(4) 0.072(5) 0.022(3) 0.004(3) 0.007(3) 0.036(4)
O52 0.060(4) 0.060(4) 0.020(3) 0.006(3) 0.009(3) 0.021(3)
O53 0.076(4) 0.063(4) 0.015(3) 0.001(3) 0.013(3) 0.031(3)
O54 0.078(4) 0.058(4) 0.012(3) 0.005(3) 0.008(3) 0.033(3)
O55 0.111(5) 0.049(4) 0.024(3) 0.004(3) 0.030(3) 0.020(4)
O56 0.078(4) 0.061(4) 0.017(3) 0.002(3) 0.017(3) 0.016(3)
O57 0.079(3) 0.013(2) 0.028(2) -0.0043(18) 0.032(2) -0.010(2)
Mn1 0.0759(9) 0.0788(11) 0.0164(6) 0.0035(7) 0.0111(6) 0.0337(9)
Mn2 0.0797(10) 0.0755(11) 0.0158(6) 0.0041(7) 0.0115(6) 0.0344(9)
Mn3 0.0830(10) 0.0690(11) 0.0149(6) 0.0016(7) 0.0077(6) 0.0377(9)
Mn4 0.0743(9) 0.0637(11) 0.0171(6) 0.0032(7) 0.0108(6) 0.0271(8)
Mn5 0.0790(10) 0.0591(10) 0.0184(6) -0.0012(7) 0.0063(6) 0.0247(8)
Mn6 0.0827(10) 0.0753(11) 0.0154(6) 0.0017(7) 0.0112(6) 0.0365(9)
Mn7 0.0729(9) 0.0787(11) 0.0139(6) 0.0007(7) 0.0088(6) 0.0363(9)
Mn8 0.1592(17) 0.0700(12) 0.0504(9) 0.0012(9) 0.0521(11) 0.0044(12)
Mn9 0.1086(12) 0.0543(10) 0.0233(7) 0.0072(7) 0.0251(7) 0.0280(9)
Mn10 0.1046(12) 0.0651(11) 0.0219(7) 0.0090(7) 0.0248(7) 0.0260(10)
Mn11 0.0847(10) 0.0700(11) 0.0264(7) 0.0000(7) 0.0186(7) 0.0011(9)
Mn12 0.0645(9) 0.0608(10) 0.0195(6) 0.0054(7) 0.0095(6) 0.0203(8)
Mn13 0.0661(9) 0.0543(9) 0.0166(6) 0.0033(6) 0.0090(6) 0.0155(8)
Mn14 0.0621(9) 0.0828(12) 0.0228(7) 0.0101(7) 0.0080(6) 0.0166(9)
Mn15 0.0802(10) 0.0803(12) 0.0174(6) 0.0044(7) 0.0115(7) 0.0339(9)
Mn16 0.0554(8) 0.0689(11) 0.0213(6) 0.0002(7) 0.0091(6) 0.0109(8)
Mn17 0.0496(8) 0.0573(10) 0.0190(6) 0.0003(6) 0.0086(6) 0.0023(7)
Mn18 0.0664(9) 0.0495(9) 0.0151(6) 0.0041(6) 0.0109(6) 0.0140(8)
Ni1 0.0609(7) 0.0880(10) 0.0215(6) 0.0029(6) 0.0069(5) 0.0206(7)
Ni2 0.0521(6) 0.0507(7) 0.0156(5) 0.0010(5) 0.0080(5) 0.0041(6)
Cl1 0.0949(18) 0.0667(17) 0.0258(11) -0.0002(12) 0.0185(12) 0.0066(15)
Cl2 0.0660(14) 0.0664(17) 0.0319(11) -0.0006(12) 0.0088(11) 0.0180(13)
Cl3 0.0865(17) 0.083(2) 0.0361(13) 0.0018(13) 0.0227(12) 0.0065(16)
Cl4 0.129(2) 0.089(2) 0.0266(12) 0.0141(13) 0.0292(13) 0.0595(19)
Cl5 0.0826(18) 0.152(3) 0.0525(15) 0.0435(18) 0.0169(14) 0.040(2)
O58A 0.121(8) 0.130(9) 0.096(8) -0.002(8) 0.002(7) 0.012(8)
O58B 0.173(11) 0.189(12) 0.121(10) -0.033(9) -0.023(8) -0.012(9)
O59 0.161(8) 0.171(9) 0.093(7) 0.004(7) 0.040(7) 0.000(7)
O60 0.16(3) 0.16(3) 0.16(3) -0.001(3) 0.037(7) 0.000(3)
O61 0.192(8) 0.175(8) 0.203(8) -0.003(5) 0.025(5) -0.006(5)
O62 0.155(16) 0.18(2) 0.127(15) -0.023(15) 0.052(13) -0.020(15)
O63 0.223(12) 0.172(12) 0.200(12) 0.012(9) 0.068(9) 0.020(9)
O64 0.132(11) 0.170(12) 0.134(11) -0.010(9) 0.054(9) 0.020(9)
O65 0.226(15) 0.271(17) 0.216(15) 0.044(13) 0.103(12) -0.005(13)
O66 0.115(12) 0.142(13) 0.128(13) -0.015(9) 0.012(9) 0.024(9)
O67 0.160(12) 0.185(13) 0.152(12) 0.005(9) 0.051(9) -0.021(9)
O68 0.169(11) 0.222(12) 0.176(12) 0.016(9) 0.027(9) 0.029(9)
O69 0.153(9) 0.143(9) 0.121(8) 0.022(7) 0.025(7) -0.046(8)

loop_
_atom_type_symbol
_atom_type_description
_atom_type_scat_dispersion_real
_atom_type_scat_dispersion_imag
_atom_type_scat_source
C C 0.0033 0.0016 'International Tables Vol C Tables 4.2.6.8 and 6.1.1.4'
H H 0.0000 0.0000 'International Tables Vol C Tables 4.2.6.8 and 6.1.1.4'
N N 0.0061 0.0033 'International Tables Vol C Tables 4.2.6.8 and 6.1.1.4'
O O 0.0106 0.0060 'International Tables Vol C Tables 4.2.6.8 and 6.1.1.4'
Cl Cl 0.1484 0.1585 'International Tables Vol C Tables 4.2.6.8 and 6.1.1.4'
Mn Mn 0.3368 0.7283 'International Tables Vol C Tables 4.2.6.8 and 6.1.1.4'
Ni Ni 0.3393 1.1124 'International Tables Vol C Tables 4.2.6.8 and 6.1.1.4'

loop_
_geom_angle_atom_site_label_1
_geom_angle_atom_site_label_2
_geom_angle_atom_site_label_3
_geom_angle
_geom_angle_site_symmetry_1
_geom_angle_site_symmetry_3
N1 C1 C2 123.0(10) . .
N1 C1 H1 118.5 . .
C2 C1 H1 118.5 . .
C1 C2 C3 117.7(11) . .
C1 C2 H2 121.1 . .
C3 C2 H2 121.1 . .
C4 C3 C2 121.4(11) . .
C4 C3 H3 119.3 . .
C2 C3 H3 119.3 . .
C5 C4 C3 114.4(11) . .
C5 C4 H4 122.8 . .
C3 C4 H4 122.8 . .
N1 C5 C4 126.2(10) . .
N1 C5 H5 116.9 . .
C4 C5 H5 116.9 . .
N2 C6 C7 122.0(8) . .
N2 C6 H6 119.0 . .
C7 C6 H6 119.0 . .
C8 C7 C6 119.5(8) . .
C8 C7 H7 120.2 . .
C6 C7 H7 120.2 . .
C7 C8 C9 117.7(8) . .
C7 C8 H8 121.1 . .
C9 C8 H8 121.1 . .
C10 C9 C8 119.4(8) . .
C10 C9 H9 120.3 . .
C8 C9 H9 120.3 . .
N2 C10 C9 123.7(8) . .
N2 C10 H10 118.2 . .
C9 C10 H10 118.2 . .
O1 C11 C12 113.8(8) . .
O1 C11 H11A 108.8 . .
C12 C11 H11A 108.8 . .
O1 C11 H11B 108.8 . .
C12 C11 H11B 108.8 . .
H11A C11 H11B 107.7 . .
C11 C12 C13 113.4(8) . .
C11 C12 H12A 108.9 . .
C13 C12 H12A 108.9 . .
C11 C12 H12B 108.9 . .
C13 C12 H12B 108.9 . .
H12A C12 H12B 107.7 . .
O2 C13 C12 112.3(8) . .
O2 C13 H13A 109.1 . .
C12 C13 H13A 109.1 . .
O2 C13 H13B 109.1 . .
C12 C13 H13B 109.1 . .
H13A C13 H13B 107.9 . .
O3 C14 C15 115.4(9) . .
O3 C14 H14A 108.4 . .
C15 C14 H14A 108.4 . .
O3 C14 H14B 108.4 . .
C15 C14 H14B 108.4 . .
H14A C14 H14B 107.5 . .
C16 C15 C14 116.0(10) . .
C16 C15 H15A 108.3 . .
C14 C15 H15A 108.3 . .
C16 C15 H15B 108.3 . .
C14 C15 H15B 108.3 . .
H15A C15 H15B 107.4 . .
O4 C16 C15 116.6(10) . .
O4 C16 H16A 108.2 . .
C15 C16 H16A 108.2 . .
O4 C16 H16B 108.2 . .
C15 C16 H16B 108.2 . .
H16A C16 H16B 107.3 . .
O5 C17 O6 123.6(11) . .
O5 C17 C18 120.5(9) . .
O6 C17 C18 115.6(9) . .
C17 C18 H18A 109.5 . .
C17 C18 H18B 109.5 . .
H18A C18 H18B 109.5 . .
C17 C18 H18C 109.5 . .
H18A C18 H18C 109.5 . .
H18B C18 H18C 109.5 . .
O7 C19 O8 126.9(8) . .
O7 C19 C20 117.6(8) . .
O8 C19 C20 115.5(9) . .
C19 C20 H20A 109.5 . .
C19 C20 H20B 109.5 . .
H20A C20 H20B 109.5 . .
C19 C20 H20C 109.5 . .
H20A C20 H20C 109.5 . .
H20B C20 H20C 109.5 . .
O9 C21 C22 108.4(7) . .
O9 C21 H21A 110.0 . .
C22 C21 H21A 110.0 . .
O9 C21 H21B 110.0 . .
C22 C21 H21B 110.0 . .
H21A C21 H21B 108.4 . .
C21 C22 C23 114.1(8) . .
C21 C22 H22A 108.7 . .
C23 C22 H22A 108.7 . .
C21 C22 H22B 108.7 . .
C23 C22 H22B 108.7 . .
H22A C22 H22B 107.6 . .
O10 C23 C22 112.2(8) . .
O10 C23 H23A 109.2 . .
C22 C23 H23A 109.2 . .
O10 C23 H23B 109.2 . .
C22 C23 H23B 109.2 . .
H23A C23 H23B 107.9 . .
O12 C24 O11 125.1(11) . .
O12 C24 C25 117.0(10) . .
O11 C24 C25 117.8(9) . .
C24 C25 H25A 109.5 . .
C24 C25 H25B 109.5 . .
H25A C25 H25B 109.5 . .
C24 C25 H25C 109.5 . .
H25A C25 H25C 109.5 . .
H25B C25 H25C 109.5 . .
O14 C26 O13 123.2(7) . .
O14 C26 C27 118.1(7) . .
O13 C26 C27 118.5(7) . .
C26 C27 H27A 109.5 . .
C26 C27 H27B 109.5 . .
H27A C27 H27B 109.5 . .
C26 C27 H27C 109.5 . .
H27A C27 H27C 109.5 . .
H27B C27 H27C 109.5 . .
O15 C28 O16 123.9(10) . .
O15 C28 C29 120.3(9) . .
O16 C28 C29 115.8(8) . .
C28 C29 H29A 109.5 . .
C28 C29 H29B 109.5 . .
H29A C29 H29B 109.5 . .
C28 C29 H29C 109.5 . .
H29A C29 H29C 109.5 . .
H29B C29 H29C 109.5 . .
O17 C30 C31 115.2(7) . .
O17 C30 H30A 108.5 . .
C31 C30 H30A 108.5 . .
O17 C30 H30B 108.5 . .
C31 C30 H30B 108.5 . .
H30A C30 H30B 107.5 . .
C32 C31 C30 114.0(8) . .
C32 C31 H31A 108.8 . .
C30 C31 H31A 108.8 . .
C32 C31 H31B 108.8 . .
C30 C31 H31B 108.8 . .
H31A C31 H31B 107.7 . .
O18 C32 C31 110.2(7) . .
O18 C32 H32A 109.6 . .
C31 C32 H32A 109.6 . .
O18 C32 H32B 109.6 . .
C31 C32 H32B 109.6 . .
H32A C32 H32B 108.1 . .
O20 C33 O19 127.9(8) . .
O20 C33 C34 115.3(9) . .
O19 C33 C34 116.8(9) . .
C33 C34 H34A 109.5 . .
C33 C34 H34B 109.5 . .
H34A C34 H34B 109.5 . .
C33 C34 H34C 109.5 . .
H34A C34 H34C 109.5 . .
H34B C34 H34C 109.5 . .
O21 C35 C36 111.3(7) . .
O21 C35 H35A 109.4 . .
C36 C35 H35A 109.4 . .
O21 C35 H35B 109.4 . .
C36 C35 H35B 109.4 . .
H35A C35 H35B 108.0 . .
C35 C36 C37 114.5(7) . .
C35 C36 H36A 108.6 . .
C37 C36 H36A 108.6 . .
C35 C36 H36B 108.6 . .
C37 C36 H36B 108.6 . .
H36A C36 H36B 107.6 . .
O22 C37 C36 113.7(6) . .
O22 C37 H37A 108.8 . .
C36 C37 H37A 108.8 . .
O22 C37 H37B 108.8 . .
C36 C37 H37B 108.8 . .
H37A C37 H37B 107.7 . .
O24 C38 O23 124.6(8) . .
O24 C38 C39 117.5(9) . .
O23 C38 C39 117.9(8) . .
C38 C39 H39A 109.5 . .
C38 C39 H39B 109.5 . .
H39A C39 H39B 109.5 . .
C38 C39 H39C 109.5 . .
H39A C39 H39C 109.5 . .
H39B C39 H39C 109.5 . .
O26 C40 O25 123.3(7) . .
O26 C40 C41 117.9(7) . .
O25 C40 C41 118.7(7) . .
C40 C41 H41A 109.5 . .
C40 C41 H41B 109.5 . .
H41A C41 H41B 109.5 . .
C40 C41 H41C 109.5 . .
H41A C41 H41C 109.5 . .
H41B C41 H41C 109.5 . .
O28 C42 O27 126.1(8) . .
O28 C42 C43 117.7(7) . .
O27 C42 C43 116.2(8) . .
C42 C43 H43A 109.5 . .
C42 C43 H43B 109.5 . .
H43A C43 H43B 109.5 . .
C42 C43 H43C 109.5 . .
H43A C43 H43C 109.5 . .
H43B C43 H43C 109.5 . .
O29 C44 C45 114.7(6) . .
O29 C44 H44A 108.6 . .
C45 C44 H44A 108.6 . .
O29 C44 H44B 108.6 . .
C45 C44 H44B 108.6 . .
H44A C44 H44B 107.6 . .
C44 C45 C46 112.6(7) . .
C44 C45 H45A 109.1 . .
C46 C45 H45A 109.1 . .
C44 C45 H45B 109.1 . .
C46 C45 H45B 109.1 . .
H45A C45 H45B 107.8 . .
O30 C46 C45 109.1(7) . .
O30 C46 H46A 109.9 . .
C45 C46 H46A 109.9 . .
O30 C46 H46B 109.9 . .
C45 C46 H46B 109.9 . .
H46A C46 H46B 108.3 . .
O31 C47 O32 124.7(8) . .
O31 C47 C48 116.9(8) . .
O32 C47 C48 118.4(7) . .
C47 C48 H48A 109.5 . .
C47 C48 H48B 109.5 . .
H48A C48 H48B 109.5 . .
C47 C48 H48C 109.5 . .
H48A C48 H48C 109.5 . .
H48B C48 H48C 109.5 . .
O34 C49 O33 127.7(8) . .
O34 C49 C50 117.1(9) . .
O33 C49 C50 115.1(9) . .
C49 C50 H50A 109.5 . .
C49 C50 H50B 109.5 . .
H50A C50 H50B 109.5 . .
C49 C50 H50C 109.5 . .
H50A C50 H50C 109.5 . .
H50B C50 H50C 109.5 . .
O35 C51 C52 113.8(7) . .
O35 C51 H51A 108.8 . .
C52 C51 H51A 108.8 . .
O35 C51 H51B 108.8 . .
C52 C51 H51B 108.8 . .
H51A C51 H51B 107.7 . .
C51 C52 C53 113.7(9) . .
C51 C52 H52A 108.8 . .
C53 C52 H52A 108.8 . .
C51 C52 H52B 108.8 . .
C53 C52 H52B 108.8 . .
H52A C52 H52B 107.7 . .
O36 C53 C52 111.8(7) . .
O36 C53 H53A 109.3 . .
C52 C53 H53A 109.3 . .
O36 C53 H53B 109.3 . .
C52 C53 H53B 109.3 . .
H53A C53 H53B 107.9 . .
O37 C54 C55 112.6(7) . .
O37 C54 H54A 109.1 . .
C55 C54 H54A 109.1 . .
O37 C54 H54B 109.1 . .
C55 C54 H54B 109.1 . .
H54A C54 H54B 107.8 . .
C54 C55 C56 112.2(8) . .
C54 C55 H55A 109.2 . .
C56 C55 H55A 109.2 . .
C54 C55 H55B 109.2 . .
C56 C55 H55B 109.2 . .
H55A C55 H55B 107.9 . .
O38 C56 C55 111.8(7) . .
O38 C56 H56A 109.2 . .
C55 C56 H56A 109.2 . .
O38 C56 H56B 109.2 . .
C55 C56 H56B 109.2 . .
H56A C56 H56B 107.9 . .
O39 C57 O40 126.1(8) . .
O39 C57 C58 114.5(9) . .
O40 C57 C58 119.2(8) . .
C57 C58 H58A 109.5 . .
C57 C58 H58B 109.5 . .
H58A C58 H58B 109.5 . .
C57 C58 H58C 109.5 . .
H58A C58 H58C 109.5 . .
H58B C58 H58C 109.5 . .
O41 C59 O42 124.6(11) . .
O41 C59 C60 118.1(11) . .
O42 C59 C60 117.3(10) . .
C59 C60 H60A 109.5 . .
C59 C60 H60B 109.5 . .
H60A C60 H60B 109.5 . .
C59 C60 H60C 109.5 . .
H60A C60 H60C 109.5 . .
H60B C60 H60C 109.5 . .
O43 C61 C62 113.0(8) . .
O43 C61 H61A 109.0 . .
C62 C61 H61A 109.0 . .
O43 C61 H61B 109.0 . .
C62 C61 H61B 109.0 . .
H61A C61 H61B 107.8 . .
C61 C62 C63 116.3(8) . 5_567
C61 C62 H62A 108.2 . .
C63 C62 H62A 108.2 5_567 .
C61 C62 H62B 108.2 . .
C63 C62 H62B 108.2 5_567 .
H62A C62 H62B 107.4 . .
O44 C63 C62 112.9(7) . 5_567
O44 C63 H63A 109.0 . .
C62 C63 H63A 109.0 5_567 .
O44 C63 H63B 109.0 . .
C62 C63 H63B 109.0 5_567 .
H63A C63 H63B 107.8 . .
O45 C64 C65 116.8(10) . .
O45 C64 H64A 108.1 . .
C65 C64 H64A 108.1 . .
O45 C64 H64B 108.1 . .
C65 C64 H64B 108.1 . .
H64A C64 H64B 107.3 . .
C64 C65 C66 114.7(11) . 5_567
C64 C65 H65A 108.6 . .
C66 C65 H65A 108.6 5_567 .
C64 C65 H65B 108.6 . .
C66 C65 H65B 108.6 5_567 .
H65A C65 H65B 107.6 . .
O46 C66 C65 112.5(10) . 5_567
O46 C66 H66A 109.1 . .
C65 C66 H66A 109.1 5_567 .
O46 C66 H66B 109.1 . .
C65 C66 H66B 109.1 5_567 .
H66A C66 H66B 107.8 . .
O47 C67 C68 114.5(9) . .
O47 C67 H67A 108.6 . .
C68 C67 H67A 108.6 . .
O47 C67 H67B 108.6 . .
C68 C67 H67B 108.6 . .
H67A C67 H67B 107.6 . .
C67 C68 C69 111.5(9) . .
C67 C68 H68A 109.3 . .
C69 C68 H68A 109.3 . .
C67 C68 H68B 109.3 . .
C69 C68 H68B 109.3 . .
H68A C68 H68B 108.0 . .
O48 C69 C68 112.5(9) . .
O48 C69 H69A 109.1 . .
C68 C69 H69A 109.1 . .
O48 C69 H69B 109.1 . .
C68 C69 H69B 109.1 . .
H69A C69 H69B 107.8 . .
O49 C70 C71 116.3(11) . .
O49 C70 H70A 108.2 . .
C71 C70 H70A 108.2 . .
O49 C70 H70B 108.2 . .
C71 C70 H70B 108.2 . .
H70A C70 H70B 107.4 . .
C70 C71 C72 121.6(12) . .
C70 C71 H71A 106.9 . .
C72 C71 H71A 106.9 . .
C70 C71 H71B 106.9 . .
C72 C71 H71B 106.9 . .
H71A C71 H71B 106.7 . .
O50 C72 C71 116.6(10) . .
O50 C72 H72A 108.1 . .
C71 C72 H72A 108.1 . .
O50 C72 H72B 108.1 . .
C71 C72 H72B 108.1 . .
H72A C72 H72B 107.3 . .
C74 C73 H73A 109.5 . .
C74 C73 H73B 109.5 . .
H73A C73 H73B 109.5 . .
C74 C73 H73C 109.5 . .
H73A C73 H73C 109.5 . .
H73B C73 H73C 109.5 . .
N3 C74 C73 176.8(14) . .
C1 N1 C5 117.0(8) . .
C1 N1 Ni1 122.2(7) . .
C5 N1 Ni1 120.8(6) . .
C10 N2 C6 117.6(7) . .
C10 N2 Ni2 120.7(5) . .
C6 N2 Ni2 121.7(6) . .
C11 O1 Mn12 122.4(5) . .
C11 O1 Mn1 127.9(5) . .
Mn12 O1 Mn1 105.4(3) . .
C13 O2 Mn12 121.8(5) . .
C13 O2 Mn14 130.4(5) . .
Mn12 O2 Mn14 103.3(3) . .
C14 O3 Mn10 120.9(6) . .
C14 O3 Mn1 130.2(6) . .
Mn10 O3 Mn1 106.4(3) . .
C16 O4 Mn10 122.5(6) . .
C16 O4 Mn8 131.9(6) . .
Mn10 O4 Mn8 104.2(3) . .
C17 O5 Mn1 138.1(7) . .
C17 O6 Mn2 129.7(7) . .
C19 O7 Mn2 121.8(5) . .
C19 O7 Mn1 134.6(6) . .
Mn2 O7 Mn1 98.2(2) . .
C19 O8 Mn15 127.8(6) . .
C21 O9 Mn15 125.1(6) . .
C21 O9 Mn2 123.4(5) . .
Mn15 O9 Mn2 95.2(3) . .
C23 O10 Mn15 120.3(5) . .
C23 O10 Ni1 119.2(5) . .
Mn15 O10 Ni1 118.9(3) . .
C24 O11 Mn15 131.8(7) . .
C24 O12 Ni1 134.6(7) . .
C26 O13 Mn15 132.4(5) . .
C26 O13 Mn3 137.6(5) . .
Mn15 O13 Mn3 89.48(18) . .
C26 O14 Ni1 131.8(5) . .
C26 O14 Mn16 140.3(5) . .
Ni1 O14 Mn16 87.68(19) . .
C28 O15 Ni1 129.6(7) . .
C28 O16 Mn16 131.5(6) . .
C30 O17 Mn16 121.5(5) . .
C30 O17 Ni1 123.5(5) . .
Mn16 O17 Ni1 104.8(3) . .
C32 O18 Mn16 122.7(5) . .
C32 O18 Mn17 122.6(5) . .
Mn16 O18 Mn17 99.4(3) . .
C33 O19 Mn16 123.6(6) . .
C33 O20 Mn17 126.5(6) . .
C35 O21 Mn17 122.6(4) . .
C35 O21 Mn16 122.5(5) . .
Mn17 O21 Mn16 99.9(3) . .
C37 O22 Mn17 122.6(5) . .
C37 O22 Ni2 122.2(4) . .
Mn17 O22 Ni2 105.7(2) . .
C38 O23 Mn17 130.8(6) . .
C38 O24 Ni2 129.6(6) . .
C40 O25 Ni2 130.9(5) . .
C40 O25 Mn17 140.1(5) . .
Ni2 O25 Mn17 88.81(17) . .
C40 O26 Mn18 133.2(5) . .
C40 O26 Mn4 137.2(5) . .
Mn18 O26 Mn4 89.1(2) . .
C42 O27 Ni2 132.5(6) . .
C42 O28 Mn18 133.0(5) . .
C44 O29 Mn18 120.3(5) . .
C44 O29 Ni2 118.8(4) . .
Mn18 O29 Ni2 119.4(3) . .
C46 O30 Mn18 124.9(5) . .
C46 O30 Mn5 121.4(5) . .
Mn18 O30 Mn5 95.6(2) . .
C47 O31 Mn18 127.6(5) . .
C47 O32 Mn5 122.0(5) . .
C47 O32 Mn6 132.4(5) . .
Mn5 O32 Mn6 99.7(2) . .
C49 O33 Mn5 120.9(6) . .
C49 O33 Mn6 132.9(6) . .
Mn5 O33 Mn6 98.7(2) . .
C49 O34 Mn4 128.5(6) . .
C51 O35 Mn4 120.4(5) . .
C51 O35 Mn5 126.3(5) . .
Mn4 O35 Mn5 91.1(2) . .
C53 O36 Mn4 120.0(5) . .
C53 O36 Mn3 120.6(5) . .
Mn4 O36 Mn3 99.7(3) . .
C54 O37 Mn3 121.5(5) . .
C54 O37 Mn4 120.3(5) . .
Mn3 O37 Mn4 100.0(3) . .
C56 O38 Mn3 118.5(5) . .
C56 O38 Mn2 126.6(5) . .
Mn3 O38 Mn2 90.9(3) . .
C57 O39 Mn3 128.6(6) . .
C57 O40 Mn2 122.7(5) . .
C57 O40 Mn1 128.3(5) . .
Mn2 O40 Mn1 100.2(2) . .
C59 O41 Mn5 128.6(8) . .
C59 O42 Mn6 137.7(7) . .
C61 O43 Mn13 125.5(5) . .
C61 O43 Mn14 131.3(5) . .
Mn13 O43 Mn14 103.1(2) . .
C63 O44 Mn13 122.9(5) . 5_567
C63 O44 Mn6 130.8(5) . .
Mn13 O44 Mn6 105.8(2) 5_567 .
C64 O45 Mn9 122.0(7) . 5_567
C64 O45 Mn6 130.9(7) . .
Mn9 O45 Mn6 106.0(3) 5_567 .
C66 O46 Mn9 123.0(7) . .
C66 O46 Mn8 129.6(7) . .
Mn9 O46 Mn8 104.4(3) . .
C67 O47 Mn7 122.4(5) . .
C67 O47 Mn6 128.1(5) . 5_567
Mn7 O47 Mn6 106.3(3) . 5_567
C69 O48 Mn7 122.9(5) . .
C69 O48 Mn1 127.4(5) . .
Mn7 O48 Mn1 106.8(3) . .
C70 O49 Mn11 122.7(7) . .
C70 O49 Mn8 132.6(7) . .
Mn11 O49 Mn8 103.3(3) . .
C72 O50 Mn11 122.9(7) . .
C72 O50 Mn14 132.8(7) . .
Mn11 O50 Mn14 103.0(3) . .
Mn2 O51 Mn3 100.1(3) . .
Mn2 O51 Mn15 98.3(3) . .
Mn3 O51 Mn15 115.2(3) . .
Mn5 O52 Mn4 99.9(2) . .
Mn5 O52 Mn18 98.9(3) . .
Mn4 O52 Mn18 115.0(3) . .
Mn9 O53 Mn13 117.5(3) . .
Mn9 O53 Mn7 115.8(3) . .
Mn13 O53 Mn7 115.3(3) . .
Mn9 O53 Mn6 102.5(2) . 5_567
Mn13 O53 Mn6 100.7(2) . 5_567
Mn7 O53 Mn6 100.9(2) . 5_567
Mn10 O54 Mn12 116.8(3) . .
Mn10 O54 Mn7 116.4(3) . .
Mn12 O54 Mn7 114.2(3) . .
Mn10 O54 Mn1 102.5(2) . .
Mn12 O54 Mn1 101.1(2) . .
Mn7 O54 Mn1 102.2(2) . .
Mn11 O55 Mn9 117.0(3) . .
Mn11 O55 Mn10 115.2(3) . .
Mn9 O55 Mn10 115.6(3) . .
Mn11 O55 Mn8 101.9(3) . .
Mn9 O55 Mn8 102.1(3) . .
Mn10 O55 Mn8 101.3(2) . .
Mn11 O56 Mn13 116.6(3) . .
Mn11 O56 Mn12 117.4(3) . .
Mn13 O56 Mn12 115.7(3) . .
Mn11 O56 Mn14 101.1(2) . .
Mn13 O56 Mn14 100.2(2) . .
Mn12 O56 Mn14 101.2(2) . .
O5 Mn1 O3 160.7(2) . .
O5 Mn1 O48 83.3(2) . .
O3 Mn1 O48 106.4(2) . .
O5 Mn1 O1 84.1(2) . .
O3 Mn1 O1 108.1(2) . .
O48 Mn1 O1 107.0(2) . .
O5 Mn1 O54 131.3(2) . .
O3 Mn1 O54 67.9(2) . .
O48 Mn1 O54 68.3(2) . .
O1 Mn1 O54 68.75(19) . .
O5 Mn1 O7 79.2(2) . .
O3 Mn1 O7 85.7(2) . .
O48 Mn1 O7 154.1(2) . .
O1 Mn1 O7 90.05(19) . .
O54 Mn1 O7 137.3(2) . .
O5 Mn1 O40 81.1(2) . .
O3 Mn1 O40 82.7(2) . .
O48 Mn1 O40 87.23(19) . .
O1 Mn1 O40 158.1(2) . .
O54 Mn1 O40 133.0(2) . .
O7 Mn1 O40 71.42(18) . .
O51 Mn2 O6 171.7(2) . .
O51 Mn2 O9 82.1(3) . .
O6 Mn2 O9 91.2(3) . .
O51 Mn2 O40 93.6(3) . .
O6 Mn2 O40 93.4(3) . .
O9 Mn2 O40 174.4(3) . .
O51 Mn2 O38 79.5(2) . .
O6 Mn2 O38 95.8(2) . .
O9 Mn2 O38 90.6(2) . .
O40 Mn2 O38 92.0(2) . .
O51 Mn2 O7 92.5(2) . .
O6 Mn2 O7 92.7(2) . .
O9 Mn2 O7 93.2(2) . .
O40 Mn2 O7 83.5(2) . .
O38 Mn2 O7 170.6(3) . .
O51 Mn2 Mn15 41.53(17) . .
O6 Mn2 Mn15 132.83(18) . .
O9 Mn2 Mn15 42.36(19) . .
O40 Mn2 Mn15 132.5(2) . .
O38 Mn2 Mn15 92.88(18) . .
O7 Mn2 Mn15 84.16(17) . .
O51 Mn2 Mn3 40.25(16) . .
O6 Mn2 Mn3 135.96(17) . .
O9 Mn2 Mn3 92.21(17) . .
O40 Mn2 Mn3 86.60(18) . .
O38 Mn2 Mn3 40.24(18) . .
O7 Mn2 Mn3 130.9(2) . .
Mn15 Mn2 Mn3 68.10(5) . .
O38 Mn3 O51 87.3(3) . .
O38 Mn3 O37 95.3(3) . .
O51 Mn3 O37 176.8(3) . .
O38 Mn3 O36 173.7(3) . .
O51 Mn3 O36 98.3(3) . .
O37 Mn3 O36 79.2(2) . .
O38 Mn3 O39 87.2(3) . .
O51 Mn3 O39 84.1(2) . .
O37 Mn3 O39 97.9(2) . .
O36 Mn3 O39 90.7(2) . .
O38 Mn3 O13 94.2(2) . .
O51 Mn3 O13 76.2(2) . .
O37 Mn3 O13 101.69(19) . .
O36 Mn3 O13 89.8(2) . .
O39 Mn3 O13 160.1(2) . .
O38 Mn3 Mn2 48.86(17) . .
O51 Mn3 Mn2 39.6(2) . .
O37 Mn3 Mn2 143.3(2) . .
O36 Mn3 Mn2 136.06(16) . .
O39 Mn3 Mn2 75.82(17) . .
O13 Mn3 Mn2 90.15(14) . .
O38 Mn3 Mn4 134.28(19) . .
O51 Mn3 Mn4 137.4(2) . .
O37 Mn3 Mn4 40.36(19) . .
O36 Mn3 Mn4 39.72(15) . .
O39 Mn3 Mn4 88.92(17) . .
O13 Mn3 Mn4 103.96(15) . .
Mn2 Mn3 Mn4 164.52(6) . .
O35 Mn4 O52 86.5(2) . .
O35 Mn4 O36 96.5(3) . .
O52 Mn4 O36 176.3(2) . .
O35 Mn4 O37 175.7(2) . .
O52 Mn4 O37 97.6(2) . .
O36 Mn4 O37 79.3(3) . .
O35 Mn4 O34 87.2(2) . .
O52 Mn4 O34 85.3(2) . .
O36 Mn4 O34 96.9(2) . .
O37 Mn4 O34 92.4(2) . .
O35 Mn4 O26 90.3(2) . .
O52 Mn4 O26 76.00(19) . .
O36 Mn4 O26 101.9(2) . .
O37 Mn4 O26 91.5(2) . .
O34 Mn4 O26 161.2(2) . .
O35 Mn4 Mn5 49.06(17) . .
O52 Mn4 Mn5 39.30(18) . .
O36 Mn4 Mn5 144.22(19) . .
O37 Mn4 Mn5 134.79(18) . .
O34 Mn4 Mn5 74.82(16) . .
O26 Mn4 Mn5 89.48(14) . .
O35 Mn4 Mn3 136.08(17) . .
O52 Mn4 Mn3 136.74(19) . .
O36 Mn4 Mn3 40.56(19) . .
O37 Mn4 Mn3 39.68(16) . .
O34 Mn4 Mn3 89.35(17) . .
O26 Mn4 Mn3 105.20(14) . .
Mn5 Mn4 Mn3 163.57(6) . .
O35 Mn4 Mn18 86.54(15) . .
O52 Mn4 Mn18 32.59(14) . .
O36 Mn4 Mn18 145.29(16) . .
O37 Mn4 Mn18 97.41(15) . .
O34 Mn4 Mn18 117.79(16) . .
O26 Mn4 Mn18 43.44(13) . .
Mn5 Mn4 Mn18 55.56(4) . .
Mn3 Mn4 Mn18 132.47(6) . .
O52 Mn5 O41 169.2(3) . .
O52 Mn5 O30 81.7(2) . .
O41 Mn5 O30 91.6(3) . .
O52 Mn5 O33 95.4(2) . .
O41 Mn5 O33 91.8(3) . .
O30 Mn5 O33 174.9(3) . .
O52 Mn5 O35 79.1(2) . .
O41 Mn5 O35 92.3(3) . .
O30 Mn5 O35 88.5(2) . .
O33 Mn5 O35 95.1(2) . .
O52 Mn5 O32 90.1(2) . .
O41 Mn5 O32 98.9(3) . .
O30 Mn5 O32 93.1(2) . .
O33 Mn5 O32 82.6(2) . .
O35 Mn5 O32 168.7(2) . .
O52 Mn5 Mn18 41.45(15) . .
O41 Mn5 Mn18 133.34(19) . .
O30 Mn5 Mn18 41.90(17) . .
O33 Mn5 Mn18 134.2(2) . .
O35 Mn5 Mn18 90.83(14) . .
O32 Mn5 Mn18 82.98(15) . .
O52 Mn5 Mn4 40.84(15) . .
O41 Mn5 Mn4 131.8(2) . .
O30 Mn5 Mn4 92.47(17) . .
O33 Mn5 Mn4 88.00(18) . .
O35 Mn5 Mn4 39.84(17) . .
O32 Mn5 Mn4 128.82(17) . .
Mn18 Mn5 Mn4 68.44(4) . .
O44 Mn6 O42 85.4(2) . .
O44 Mn6 O47 108.3(2) . 5_567
O42 Mn6 O47 82.8(2) . 5_567
O44 Mn6 O45 107.7(2) . .
O42 Mn6 O45 160.9(2) . .
O47 Mn6 O45 105.2(2) 5_567 .
O44 Mn6 O32 89.42(18) . .
O42 Mn6 O32 80.7(2) . .
O47 Mn6 O32 154.7(2) 5_567 .
O45 Mn6 O32 85.5(2) . .
O44 Mn6 O53 68.66(18) . 5_567
O42 Mn6 O53 131.5(2) . 5_567
O47 Mn6 O53 68.7(2) 5_567 5_567
O45 Mn6 O53 67.4(2) . 5_567
O32 Mn6 O53 136.2(2) . 5_567
O44 Mn6 O33 156.1(2) . .
O42 Mn6 O33 78.4(2) . .
O47 Mn6 O33 87.12(19) 5_567 .
O45 Mn6 O33 84.7(2) . .
O32 Mn6 O33 70.85(17) . .
O53 Mn6 O33 135.1(2) 5_567 .
O47 Mn7 O48 99.0(3) . .
O47 Mn7 O54 177.9(3) . .
O48 Mn7 O54 82.7(2) . .
O47 Mn7 O53 84.0(2) . .
O48 Mn7 O53 176.9(3) . .
O54 Mn7 O53 94.3(2) . .
O47 Mn7 Cl2 96.8(2) . .
O48 Mn7 Cl2 95.9(2) . .
O54 Mn7 Cl2 84.18(17) . .
O53 Mn7 Cl2 84.43(18) . .
O47 Mn7 Cl4 95.3(2) . .
O48 Mn7 Cl4 97.1(2) . .
O54 Mn7 Cl4 83.21(18) . .
O53 Mn7 Cl4 81.83(18) . .
Cl2 Mn7 Cl4 160.57(10) . .
O47 Mn7 Mn12 147.8(2) . .
O48 Mn7 Mn12 94.08(18) . .
O54 Mn7 Mn12 32.72(15) . .
O53 Mn7 Mn12 83.70(16) . .
Cl2 Mn7 Mn12 52.40(6) . .
Cl4 Mn7 Mn12 112.15(8) . .
O4 Mn8 O55 72.1(2) . .
O4 Mn8 O49 110.4(3) . .
O55 Mn8 O49 71.3(3) . .
O4 Mn8 O46 110.7(3) . .
O55 Mn8 O46 70.4(2) . .
O49 Mn8 O46 109.5(3) . .
O4 Mn8 O57 107.3(2) . .
O55 Mn8 O57 177.5(2) . .
O49 Mn8 O57 111.1(3) . .
O46 Mn8 O57 107.8(2) . .
O4 Mn8 Mn11 91.48(18) . .
O55 Mn8 Mn11 36.29(15) . .
O49 Mn8 Mn11 35.0(2) . .
O46 Mn8 Mn11 90.65(19) . .
O57 Mn8 Mn11 146.11(15) . .
O4 Mn8 Mn10 35.16(18) . .
O55 Mn8 Mn10 36.95(13) . .
O49 Mn8 Mn10 91.56(19) . .
O46 Mn8 Mn10 91.14(19) . .
O57 Mn8 Mn10 142.43(12) . .
Mn11 Mn8 Mn10 61.89(5) . .
O4 Mn8 Mn9 91.8(2) . .
O55 Mn8 Mn9 36.38(15) . .
O49 Mn8 Mn9 91.6(2) . .
O46 Mn8 Mn9 34.03(19) . .
O57 Mn8 Mn9 141.73(14) . .
Mn11 Mn8 Mn9 62.19(5) . .
Mn10 Mn8 Mn9 62.14(5) . .
O46 Mn9 O45 99.1(3) . 5_567
O46 Mn9 O53 176.5(3) . .
O45 Mn9 O53 84.1(3) 5_567 .
O46 Mn9 O55 83.1(3) . .
O45 Mn9 O55 177.8(3) 5_567 .
O53 Mn9 O55 93.7(2) . .
O46 Mn9 Cl4 95.4(2) . .
O45 Mn9 Cl4 96.10(18) 5_567 .
O53 Mn9 Cl4 85.63(16) . .
O55 Mn9 Cl4 84.11(17) . .
O46 Mn9 Cl1 94.1(2) . .
O45 Mn9 Cl1 98.26(17) 5_567 .
O53 Mn9 Cl1 83.94(16) . .
O55 Mn9 Cl1 81.09(16) . .
Cl4 Mn9 Cl1 161.27(9) . .
O46 Mn9 Mn8 41.6(2) . .
O45 Mn9 Mn8 140.6(2) 5_567 .
O53 Mn9 Mn8 135.22(17) . .
O55 Mn9 Mn8 41.53(18) . .
Cl4 Mn9 Mn8 88.97(8) . .
Cl1 Mn9 Mn8 87.53(7) . .
O3 Mn10 O4 100.2(3) . .
O3 Mn10 O54 83.2(2) . .
O4 Mn10 O54 176.6(2) . .
O3 Mn10 O55 177.3(3) . .
O4 Mn10 O55 82.4(2) . .
O54 Mn10 O55 94.2(2) . .
O3 Mn10 Cl3 96.40(18) . .
O4 Mn10 Cl3 95.3(2) . .
O54 Mn10 Cl3 84.43(17) . .
O55 Mn10 Cl3 83.98(18) . .
O3 Mn10 Cl4 97.45(19) . .
O4 Mn10 Cl4 94.7(2) . .
O54 Mn10 Cl4 84.63(18) . .
O55 Mn10 Cl4 81.60(19) . .
Cl3 Mn10 Cl4 161.18(9) . .
O3 Mn10 Mn8 140.9(2) . .
O4 Mn10 Mn8 40.65(16) . .
O54 Mn10 Mn8 135.91(15) . .
O55 Mn10 Mn8 41.71(18) . .
Cl3 Mn10 Mn8 89.63(8) . .
Cl4 Mn10 Mn8 87.63(8) . .
O49 Mn11 O50 99.9(3) . .
O49 Mn11 O56 176.4(3) . .
O50 Mn11 O56 83.7(3) . .
O49 Mn11 O55 83.4(3) . .
O50 Mn11 O55 176.7(3) . .
O56 Mn11 O55 93.0(3) . .
O49 Mn11 Cl1 94.5(2) . .
O50 Mn11 Cl1 95.42(17) . .
O56 Mn11 Cl1 84.79(16) . .
O55 Mn11 Cl1 84.37(17) . .
O49 Mn11 Cl3 96.0(2) . .
O50 Mn11 Cl3 95.97(18) . .
O56 Mn11 Cl3 83.90(16) . .
O55 Mn11 Cl3 83.52(16) . .
Cl1 Mn11 Cl3 162.96(10) . .
O49 Mn11 Mn14 141.1(2) . .
O50 Mn11 Mn14 41.2(2) . .
O56 Mn11 Mn14 42.50(16) . .
O55 Mn11 Mn14 135.5(2) . .
Cl1 Mn11 Mn14 89.51(7) . .
Cl3 Mn11 Mn14 90.74(7) . .
O49 Mn11 Mn8 41.7(2) . .
O50 Mn11 Mn8 141.6(2) . .
O56 Mn11 Mn8 134.72(17) . .
O55 Mn11 Mn8 41.76(19) . .
Cl1 Mn11 Mn8 89.76(8) . .
Cl3 Mn11 Mn8 89.17(7) . .
Mn14 Mn11 Mn8 177.20(7) . .
O1 Mn12 O2 98.6(2) . .
O1 Mn12 O54 84.8(2) . .
O2 Mn12 O54 176.6(2) . .
O1 Mn12 O56 177.8(3) . .
O2 Mn12 O56 83.4(2) . .
O54 Mn12 O56 93.2(2) . .
O1 Mn12 Cl2 96.3(2) . .
O2 Mn12 Cl2 95.03(18) . .
O54 Mn12 Cl2 85.33(19) . .
O56 Mn12 Cl2 84.41(18) . .
O1 Mn12 Cl3 96.2(2) . .
O2 Mn12 Cl3 96.62(19) . .
O54 Mn12 Cl3 82.2(2) . .
O56 Mn12 Cl3 82.65(19) . .
Cl2 Mn12 Cl3 161.45(9) . .
O1 Mn12 Mn14 139.77(18) . .
O2 Mn12 Mn14 41.18(17) . .
O54 Mn12 Mn14 135.45(16) . .
O56 Mn12 Mn14 42.23(16) . .
Cl2 Mn12 Mn14 89.50(6) . .
Cl3 Mn12 Mn14 89.80(6) . .
O1 Mn12 Mn7 96.01(17) . .
O2 Mn12 Mn7 146.39(17) . .
O54 Mn12 Mn7 33.05(17) . .
O56 Mn12 Mn7 82.72(16) . .
Cl2 Mn12 Mn7 53.24(6) . .
Cl3 Mn12 Mn7 111.71(7) . .
Mn14 Mn12 Mn7 118.54(5) . .
O44 Mn13 O43 98.5(2) 5_567 .
O44 Mn13 O53 84.8(2) 5_567 .
O43 Mn13 O53 176.7(2) . .
O44 Mn13 O56 177.5(2) 5_567 .
O43 Mn13 O56 84.0(2) . .
O53 Mn13 O56 92.7(2) . .
O44 Mn13 Cl2 96.04(18) 5_567 .
O43 Mn13 Cl2 95.05(18) . .
O53 Mn13 Cl2 84.58(17) . .
O56 Mn13 Cl2 83.26(18) . .
O44 Mn13 Cl1 98.39(19) 5_567 .
O43 Mn13 Cl1 95.35(18) . .
O53 Mn13 Cl1 84.10(19) . .
O56 Mn13 Cl1 81.77(18) . .
Cl2 Mn13 Cl1 160.75(8) . .
O44 Mn13 Mn14 139.65(16) 5_567 .
O43 Mn13 Mn14 41.15(17) . .
O53 Mn13 Mn14 135.53(17) . .
O56 Mn13 Mn14 42.82(15) . .
Cl2 Mn13 Mn14 89.25(6) . .
Cl1 Mn13 Mn14 87.97(7) . .
O43 Mn14 O50 112.4(2) . .
O43 Mn14 O2 110.4(2) . .
O50 Mn14 O2 110.9(2) . .
O43 Mn14 O56 72.7(2) . .
O50 Mn14 O56 72.2(2) . .
O2 Mn14 O56 72.1(2) . .
O43 Mn14 Cl5 105.63(16) . .
O50 Mn14 Cl5 106.49(19) . .
O2 Mn14 Cl5 110.88(18) . .
O56 Mn14 Cl5 176.99(16) . .
O43 Mn14 Mn13 35.72(14) . .
O50 Mn14 Mn13 92.84(17) . .
O2 Mn14 Mn13 92.03(15) . .
O56 Mn14 Mn13 37.02(14) . .
Cl5 Mn14 Mn13 141.27(9) . .
O43 Mn14 Mn11 92.64(16) . .
O50 Mn14 Mn11 35.82(16) . .
O2 Mn14 Mn11 92.39(17) . .
O56 Mn14 Mn11 36.35(16) . .
Cl5 Mn14 Mn11 142.19(11) . .
Mn13 Mn14 Mn11 62.28(5) . .
O43 Mn14 Mn12 92.00(13) . .
O50 Mn14 Mn12 92.21(15) . .
O2 Mn14 Mn12 35.54(15) . .
O56 Mn14 Mn12 36.58(13) . .
Cl5 Mn14 Mn12 146.42(10) . .
Mn13 Mn14 Mn12 62.16(4) . .
Mn11 Mn14 Mn12 62.34(4) . .
O10 Mn15 O11 95.9(3) . .
O10 Mn15 O51 172.8(3) . .
O11 Mn15 O51 89.9(3) . .
O10 Mn15 O9 93.5(3) . .
O11 Mn15 O9 170.4(2) . .
O51 Mn15 O9 80.9(3) . .
O10 Mn15 O8 94.2(2) . .
O11 Mn15 O8 89.5(2) . .
O51 Mn15 O8 90.1(2) . .
O9 Mn15 O8 87.8(2) . .
O10 Mn15 O13 96.9(2) . .
O11 Mn15 O13 88.6(2) . .
O51 Mn15 O13 79.0(2) . .
O9 Mn15 O13 92.3(2) . .
O8 Mn15 O13 168.9(2) . .
O10 Mn15 Mn2 135.2(2) . .
O11 Mn15 Mn2 127.94(19) . .
O51 Mn15 Mn2 40.2(2) . .
O9 Mn15 Mn2 42.46(16) . .
O8 Mn15 Mn2 79.23(16) . .
O13 Mn15 Mn2 93.33(15) . .
O17 Mn16 O18 94.3(3) . .
O17 Mn16 O16 94.2(3) . .
O18 Mn16 O16 171.6(2) . .
O17 Mn16 O21 168.0(2) . .
O18 Mn16 O21 78.7(2) . .
O16 Mn16 O21 93.0(2) . .
O17 Mn16 O19 97.3(2) . .
O18 Mn16 O19 90.0(2) . .
O16 Mn16 O19 89.2(2) . .
O21 Mn16 O19 92.5(2) . .
O17 Mn16 O14 79.8(2) . .
O18 Mn16 O14 97.2(2) . .
O16 Mn16 O14 84.1(2) . .
O21 Mn16 O14 91.34(19) . .
O19 Mn16 O14 172.5(2) . .
O17 Mn16 Mn17 134.9(2) . .
O18 Mn16 Mn17 40.86(14) . .
O16 Mn16 Mn17 130.77(18) . .
O21 Mn16 Mn17 39.87(17) . .
O19 Mn16 Mn17 81.66(16) . .
O14 Mn16 Mn17 105.36(13) . .
O22 Mn17 O21 93.8(2) . .
O22 Mn17 O23 94.2(2) . .
O21 Mn17 O23 172.0(2) . .
O22 Mn17 O18 166.9(2) . .
O21 Mn17 O18 77.9(2) . .
O23 Mn17 O18 94.3(2) . .
O22 Mn17 O20 99.8(2) . .
O21 Mn17 O20 89.8(2) . .
O23 Mn17 O20 88.5(2) . .
O18 Mn17 O20 90.3(2) . .
O22 Mn17 O25 79.85(19) . .
O21 Mn17 O25 97.6(2) . .
O23 Mn17 O25 84.2(2) . .
O18 Mn17 O25 91.14(19) . .
O20 Mn17 O25 172.7(2) . .
O22 Mn17 Mn16 133.82(18) . .
O21 Mn17 Mn16 40.26(15) . .
O23 Mn17 Mn16 131.73(18) . .
O18 Mn17 Mn16 39.71(19) . .
O20 Mn17 Mn16 80.26(17) . .
O25 Mn17 Mn16 105.34(13) . .
O29 Mn18 O52 172.4(3) . .
O29 Mn18 O30 92.8(2) . .
O52 Mn18 O30 80.6(2) . .
O29 Mn18 O28 95.2(2) . .
O52 Mn18 O28 91.5(2) . .
O30 Mn18 O28 171.7(2) . .
O29 Mn18 O31 94.1(2) . .
O52 Mn18 O31 89.51(19) . .
O30 Mn18 O31 89.3(2) . .
O28 Mn18 O31 88.3(2) . .
O29 Mn18 O26 96.8(2) . .
O52 Mn18 O26 79.8(2) . .
O30 Mn18 O26 91.8(2) . .
O28 Mn18 O26 89.1(2) . .
O31 Mn18 O26 168.95(19) . .
O29 Mn18 Mn5 134.57(18) . .
O52 Mn18 Mn5 39.68(18) . .
O30 Mn18 Mn5 42.49(15) . .
O28 Mn18 Mn5 129.27(15) . .
O31 Mn18 Mn5 80.31(14) . .
O26 Mn18 Mn5 93.09(14) . .
O29 Mn18 Mn4 143.42(16) . .
O52 Mn18 Mn4 32.44(15) . .
O30 Mn18 Mn4 82.71(15) . .
O28 Mn18 Mn4 91.87(15) . .
O31 Mn18 Mn4 121.94(13) . .
O26 Mn18 Mn4 47.42(13) . .
Mn5 Mn18 Mn4 56.00(4) . .
O12 Ni1 O15 177.7(2) . .
O12 Ni1 O10 91.2(2) . .
O15 Ni1 O10 89.9(3) . .
O12 Ni1 N1 92.0(3) . .
O15 Ni1 N1 90.0(3) . .
O10 Ni1 N1 90.1(3) . .
O12 Ni1 O17 90.3(2) . .
O15 Ni1 O17 88.5(2) . .
O10 Ni1 O17 177.8(3) . .
N1 Ni1 O17 88.3(3) . .
O12 Ni1 O14 92.0(2) . .
O15 Ni1 O14 86.0(2) . .
O10 Ni1 O14 98.2(2) . .
N1 Ni1 O14 170.7(2) . .
O17 Ni1 O14 83.2(2) . .
O29 Ni2 O27 91.7(2) . .
O29 Ni2 O22 176.4(2) . .
O27 Ni2 O22 91.9(2) . .
O29 Ni2 O24 89.9(2) . .
O27 Ni2 O24 178.1(2) . .
O22 Ni2 O24 86.5(2) . .
O29 Ni2 N2 88.2(2) . .
O27 Ni2 N2 91.1(2) . .
O22 Ni2 N2 92.2(2) . .
O24 Ni2 N2 90.0(2) . .
O29 Ni2 O25 97.78(19) . .
O27 Ni2 O25 92.8(2) . .
O22 Ni2 O25 81.55(19) . .
O24 Ni2 O25 85.9(2) . .
N2 Ni2 O25 172.8(2) . .
Mn11 Cl1 Mn13 75.15(7) . .
Mn11 Cl1 Mn9 75.26(7) . .
Mn13 Cl1 Mn9 73.17(7) . .
Mn12 Cl2 Mn7 74.36(8) . .
Mn12 Cl2 Mn13 75.00(7) . .
Mn7 Cl2 Mn13 74.10(7) . .
Mn10 Cl3 Mn11 75.36(7) . .
Mn10 Cl3 Mn12 74.62(8) . .
Mn11 Cl3 Mn12 74.70(7) . .
Mn9 Cl4 Mn10 76.46(8) . .
Mn9 Cl4 Mn7 75.12(7) . .
Mn10 Cl4 Mn7 74.17(8) . .

loop_
_geom_bond_atom_site_label_1
_geom_bond_atom_site_label_2
_geom_bond_distance
_geom_bond_site_symmetry_2
C1 N1 1.296(11) .
C1 C2 1.354(13) .
C1 H1 0.9300 .
C2 C3 1.360(14) .
C2 H2 0.9300 .
C3 C4 1.360(14) .
C3 H3 0.9300 .
C4 C5 1.353(12) .
C4 H4 0.9300 .
C5 N1 1.309(11) .
C5 H5 0.9300 .
C6 N2 1.320(9) .
C6 C7 1.392(10) .
C6 H6 0.9300 .
C7 C8 1.342(11) .
C7 H7 0.9300 .
C8 C9 1.376(11) .
C8 H8 0.9300 .
C9 C10 1.352(10) .
C9 H9 0.9300 .
C10 N2 1.306(9) .
C10 H10 0.9300 .
C11 O1 1.432(10) .
C11 C12 1.477(11) .
C11 H11A 0.9700 .
C11 H11B 0.9700 .
C12 C13 1.545(11) .
C12 H12A 0.9700 .
C12 H12B 0.9700 .
C13 O2 1.435(10) .
C13 H13A 0.9700 .
C13 H13B 0.9700 .
C14 O3 1.431(11) .
C14 C15 1.508(15) .
C14 H14A 0.9700 .
C14 H14B 0.9700 .
C15 C16 1.469(9) .
C15 H15A 0.9700 .
C15 H15B 0.9700 .
C16 O4 1.413(11) .
C16 H16A 0.9700 .
C16 H16B 0.9700 .
C17 O5 1.260(10) .
C17 O6 1.289(10) .
C17 C18 1.539(14) .
C18 H18A 0.9600 .
C18 H18B 0.9600 .
C18 H18C 0.9600 .
C19 O7 1.259(11) .
C19 O8 1.261(10) .
C19 C20 1.560(11) .
C20 H20A 0.9600 .
C20 H20B 0.9600 .
C20 H20C 0.9600 .
C21 O9 1.431(9) .
C21 C22 1.512(11) .
C21 H21A 0.9700 .
C21 H21B 0.9700 .
C22 C23 1.513(13) .
C22 H22A 0.9700 .
C22 H22B 0.9700 .
C23 O10 1.422(10) .
C23 H23A 0.9700 .
C23 H23B 0.9700 .
C24 O12 1.272(10) .
C24 O11 1.284(11) .
C24 C25 1.473(14) .
C25 H25A 0.9600 .
C25 H25B 0.9600 .
C25 H25C 0.9600 .
C26 O14 1.254(8) .
C26 O13 1.260(8) .
C26 C27 1.518(10) .
C27 H27A 0.9600 .
C27 H27B 0.9600 .
C27 H27C 0.9600 .
C28 O15 1.274(10) .
C28 O16 1.309(10) .
C28 C29 1.505(14) .
C29 H29A 0.9600 .
C29 H29B 0.9600 .
C29 H29C 0.9600 .
C30 O17 1.402(11) .
C30 C31 1.509(12) .
C30 H30A 0.9700 .
C30 H30B 0.9700 .
C31 C32 1.497(10) .
C31 H31A 0.9700 .
C31 H31B 0.9700 .
C32 O18 1.451(9) .
C32 H32A 0.9700 .
C32 H32B 0.9700 .
C33 O20 1.237(10) .
C33 O19 1.280(11) .
C33 C34 1.530(11) .
C34 H34A 0.9600 .
C34 H34B 0.9600 .
C34 H34C 0.9600 .
C35 O21 1.435(9) .
C35 C36 1.489(10) .
C35 H35A 0.9700 .
C35 H35B 0.9700 .
C36 C37 1.509(10) .
C36 H36A 0.9700 .
C36 H36B 0.9700 .
C37 O22 1.433(9) .
C37 H37A 0.9700 .
C37 H37B 0.9700 .
C38 O24 1.260(9) .
C38 O23 1.270(10) .
C38 C39 1.445(12) .
C39 H39A 0.9600 .
C39 H39B 0.9600 .
C39 H39C 0.9600 .
C40 O26 1.229(8) .
C40 O25 1.291(8) .
C40 C41 1.488(10) .
C41 H41A 0.9600 .
C41 H41B 0.9600 .
C41 H41C 0.9600 .
C42 O28 1.261(9) .
C42 O27 1.284(8) .
C42 C43 1.492(11) .
C43 H43A 0.9600 .
C43 H43B 0.9600 .
C43 H43C 0.9600 .
C44 O29 1.415(9) .
C44 C45 1.492(11) .
C44 H44A 0.9700 .
C44 H44B 0.9700 .
C45 C46 1.528(11) .
C45 H45A 0.9700 .
C45 H45B 0.9700 .
C46 O30 1.436(9) .
C46 H46A 0.9700 .
C46 H46B 0.9700 .
C47 O31 1.225(9) .
C47 O32 1.300(10) .
C47 C48 1.522(11) .
C48 H48A 0.9600 .
C48 H48B 0.9600 .
C48 H48C 0.9600 .
C49 O34 1.200(10) .
C49 O33 1.297(11) .
C49 C50 1.531(12) .
C50 H50A 0.9600 .
C50 H50B 0.9600 .
C50 H50C 0.9600 .
C51 O35 1.444(9) .
C51 C52 1.475(11) .
C51 H51A 0.9700 .
C51 H51B 0.9700 .
C52 C53 1.543(13) .
C52 H52A 0.9700 .
C52 H52B 0.9700 .
C53 O36 1.443(9) .
C53 H53A 0.9700 .
C53 H53B 0.9700 .
C54 O37 1.460(10) .
C54 C55 1.489(12) .
C54 H54A 0.9700 .
C54 H54B 0.9700 .
C55 C56 1.521(10) .
C55 H55A 0.9700 .
C55 H55B 0.9700 .
C56 O38 1.416(10) .
C56 H56A 0.9700 .
C56 H56B 0.9700 .
C57 O39 1.236(10) .
C57 O40 1.296(10) .
C57 C58 1.527(11) .
C58 H58A 0.9600 .
C58 H58B 0.9600 .
C58 H58C 0.9600 .
C59 O41 1.250(11) .
C59 O42 1.273(12) .
C59 C60 1.497(14) .
C60 H60A 0.9600 .
C60 H60B 0.9600 .
C60 H60C 0.9600 .
C61 O43 1.405(9) .
C61 C62 1.479(12) .
C61 H61A 0.9700 .
C61 H61B 0.9700 .
C62 C63 1.501(10) 5_567
C62 H62A 0.9700 .
C62 H62B 0.9700 .
C63 O44 1.406(9) .
C63 C62 1.501(10) 5_567
C63 H63A 0.9700 .
C63 H63B 0.9700 .
C64 O45 1.400(11) .
C64 C65 1.443(12) .
C64 H64A 0.9700 .
C64 H64B 0.9700 .
C65 C66 1.499(15) 5_567
C65 H65A 0.9700 .
C65 H65B 0.9700 .
C66 O46 1.414(12) .
C66 C65 1.499(15) 5_567
C66 H66A 0.9700 .
C66 H66B 0.9700 .
C67 O47 1.403(11) .
C67 C68 1.511(13) .
C67 H67A 0.9700 .
C67 H67B 0.9700 .
C68 C69 1.564(13) .
C68 H68A 0.9700 .
C68 H68B 0.9700 .
C69 O48 1.414(11) .
C69 H69A 0.9700 .
C69 H69B 0.9700 .
C70 O49 1.401(12) .
C70 C71 1.443(12) .
C70 H70A 0.9700 .
C70 H70B 0.9700 .
C71 C72 1.487(15) .
C71 H71A 0.9700 .
C71 H71B 0.9700 .
C72 O50 1.381(11) .
C72 H72A 0.9700 .
C72 H72B 0.9700 .
C73 C74 1.475(14) .
C73 H73A 0.9600 .
C73 H73B 0.9600 .
C73 H73C 0.9600 .
C74 N3 1.132(12) .
N1 Ni1 2.056(7) .
N2 Ni2 2.093(6) .
O1 Mn12 1.852(5) .
O1 Mn1 2.217(5) .
O2 Mn12 1.893(5) .
O2 Mn14 2.144(5) .
O3 Mn10 1.872(5) .
O3 Mn1 2.200(7) .
O4 Mn10 1.882(7) .
O4 Mn8 2.129(6) .
O5 Mn1 2.165(7) .
O6 Mn2 1.896(7) .
O7 Mn2 2.191(5) .
O7 Mn1 2.330(6) .
O8 Mn15 2.194(5) .
O9 Mn15 1.952(6) .
O9 Mn2 1.956(5) .
O10 Mn15 1.860(6) .
O10 Ni1 2.036(5) .
O11 Mn15 1.937(7) .
O12 Ni1 2.022(7) .
O13 Mn15 2.237(5) .
O13 Mn3 2.367(5) .
O14 Ni1 2.099(5) .
O14 Mn16 2.419(5) .
O15 Ni1 2.036(7) .
O16 Mn16 1.907(7) .
O17 Mn16 1.866(6) .
O17 Ni1 2.090(6) .
O18 Mn16 1.904(6) .
O18 Mn17 1.950(5) .
O19 Mn16 2.169(5) .
O20 Mn17 2.167(6) .
O21 Mn17 1.913(6) .
O21 Mn16 1.928(5) .
O22 Mn17 1.852(5) .
O22 Ni2 2.061(5) .
O23 Mn17 1.931(6) .
O24 Ni2 2.074(6) .
O25 Ni2 2.106(5) .
O25 Mn17 2.347(5) .
O26 Mn18 2.225(5) .
O26 Mn4 2.383(5) .
O27 Ni2 2.028(5) .
O28 Mn18 1.932(6) .
O29 Mn18 1.862(5) .
O29 Ni2 2.021(5) .
O30 Mn18 1.925(6) .
O30 Mn5 1.947(5) .
O31 Mn18 2.181(5) .
O32 Mn5 2.202(5) .
O32 Mn6 2.265(5) .
O33 Mn5 1.981(6) .
O33 Mn6 2.497(6) .
O34 Mn4 2.209(6) .
O35 Mn4 1.848(6) .
O35 Mn5 2.179(5) .
O36 Mn4 1.916(5) .
O36 Mn3 1.949(6) .
O37 Mn3 1.915(5) .
O37 Mn4 1.943(6) .
O38 Mn3 1.877(7) .
O38 Mn2 2.188(5) .
O39 Mn3 2.177(6) .
O40 Mn2 1.991(6) .
O40 Mn1 2.446(5) .
O41 Mn5 1.885(7) .
O42 Mn6 2.210(8) .
O43 Mn13 1.885(5) .
O43 Mn14 2.125(5) .
O44 Mn13 1.865(5) 5_567
O44 Mn6 2.204(5) .
O45 Mn9 1.864(6) 5_567
O45 Mn6 2.236(7) .
O46 Mn9 1.833(7) .
O46 Mn8 2.172(7) .
O47 Mn7 1.874(6) .
O47 Mn6 2.213(5) 5_567
O48 Mn7 1.877(5) .
O48 Mn1 2.205(6) .
O49 Mn11 1.863(7) .
O49 Mn8 2.157(8) .
O50 Mn11 1.893(6) .
O50 Mn14 2.132(7) .
O51 Mn2 1.882(7) .
O51 Mn3 1.906(5) .
O51 Mn15 1.933(6) .
O52 Mn5 1.854(6) .
O52 Mn4 1.914(5) .
O52 Mn18 1.922(5) .
O53 Mn9 1.893(6) .
O53 Mn13 1.906(5) .
O53 Mn7 1.934(5) .
O53 Mn6 2.303(5) 5_567
O54 Mn10 1.898(6) .
O54 Mn12 1.913(5) .
O54 Mn7 1.930(6) .
O54 Mn1 2.278(5) .
O55 Mn11 1.911(6) .
O55 Mn9 1.924(6) .
O55 Mn10 1.943(5) .
O55 Mn8 2.151(6) .
O56 Mn11 1.905(6) .
O56 Mn13 1.924(5) .
O56 Mn12 1.925(5) .
O56 Mn14 2.171(5) .
O57 Mn8 2.312(5) .
Mn2 Mn15 2.885(2) .
Mn2 Mn3 2.9046(19) .
Mn3 Mn4 2.955(2) .
Mn4 Mn5 2.8841(19) .
Mn4 Mn18 3.2353(16) .
Mn5 Mn18 2.8691(17) .
Mn6 O47 2.213(5) 5_567
Mn6 O53 2.303(5) 5_567
Mn7 Cl2 2.685(3) .
Mn7 Cl4 2.713(3) .
Mn7 Mn12 3.2277(18) .
Mn8 Mn11 3.159(2) .
Mn8 Mn10 3.169(2) .
Mn8 Mn9 3.172(2) .
Mn9 O45 1.865(6) 5_567
Mn9 Cl4 2.603(2) .
Mn9 Cl1 2.732(2) .
Mn10 Cl3 2.642(3) .
Mn10 Cl4 2.683(3) .
Mn11 Cl1 2.621(3) .
Mn11 Cl3 2.681(3) .
Mn11 Mn14 3.153(2) .
Mn12 Cl2 2.656(3) .
Mn12 Cl3 2.713(3) .
Mn12 Mn14 3.1691(16) .
Mn13 O44 1.865(5) 5_567
Mn13 Cl2 2.698(3) .
Mn13 Cl1 2.718(3) .
Mn13 Mn14 3.1446(18) .
Mn14 Cl5 2.338(3) .
Mn16 Mn17 2.9396(18) .
O60 O60 1.26(12) 7_566

loop_
_platon_squeeze_void_nr
_platon_squeeze_void_average_x
_platon_squeeze_void_average_y
_platon_squeeze_void_average_z
_platon_squeeze_void_volume
_platon_squeeze_void_count_electrons
_platon_squeeze_void_content
1 0.000 0.500 -0.004 8068 1341 ' '
2 0.004 0.431 0.452 7 1 ' '
3 0.004 0.069 0.952 7 1 ' '
4 0.066 0.897 0.037 8 1 ' '
5 0.066 0.603 0.537 8 1 ' '
6 0.214 0.312 0.039 11 1 ' '
7 0.214 0.188 0.539 11 1 ' '
8 0.286 0.188 0.461 11 1 ' '
9 0.286 0.312 0.961 11 1 ' '
10 0.434 0.602 0.463 8 1 ' '
11 0.434 0.898 0.963 8 1 ' '
12 0.496 0.069 0.048 7 1 ' '
13 0.496 0.431 0.548 7 1 ' '
14 0.504 0.569 0.452 7 1 ' '
15 0.504 0.931 0.952 7 1 ' '
16 0.566 0.103 0.037 8 1 ' '
17 0.566 0.397 0.537 8 1 ' '
18 0.714 0.688 0.039 11 1 ' '
19 0.714 0.812 0.539 11 1 ' '
20 0.786 0.812 0.461 11 1 ' '
21 0.786 0.688 0.961 11 1 ' '
22 0.934 0.398 0.463 8 1 ' '
23 0.934 0.102 0.963 8 1 ' '
24 0.996 0.931 0.048 7 1 ' '
25 0.996 0.569 0.548 7 1 ' '
